data_4070199
loop_
_publ_author_name
'Yuki, Masahiro'
'Miyake, Yoshihiro'
'Nishibayashi, Yoshiaki'

_publ_section_title
;
 Preparation and Protonation of Tungsten- and Molybdenum-Dinitrogen
 Complexes Bearing Bis(dialkylphosphinobenzene)chromiums as Auxiliary
 Ligands
;
_journal_issue 19
_journal_name_full Organometallics
_journal_page_first 5821
_journal_paper_doi 10.1021/om9006467
_journal_volume 28
_journal_year 2009
_chemical_formula_moiety 'C32 H44 Cr2 N4 P4 W '
_chemical_formula_sum 'C32 H44 Cr2 N4 P4 W'
_chemical_formula_weight 896.46
_space_group_IT_number 14
_symmetry_cell_setting monoclinic
_symmetry_Int_Tables_number 14
_symmetry_space_group_name_Hall '-P 2yn'
_symmetry_space_group_name_H-M 'P 1 21/n 1'
_cell_angle_alpha 90.0000
_cell_angle_beta 105.9520(19)
_cell_angle_gamma 90.0000
_cell_formula_units_Z 4
_cell_length_a 14.7803(7)
_cell_length_b 12.6823(6)
_cell_length_c 18.9408(8)
_cell_measurement_reflns_used 16249
_cell_measurement_temperature 173.1
_cell_measurement_theta_max 25.0
_cell_measurement_theta_min 2.1
_cell_volume 3413.7(3)
_computing_cell_refinement PROCESS-AUTO
_computing_data_collection PROCESS-AUTO
_computing_data_reduction CrystalStructure
_computing_publication_material 'CrystalStructure 3.8'
_computing_structure_refinement CRYSTALS
_computing_structure_solution SIR97
_diffrn_detector_area_resol_mean 10.00
_diffrn_measured_fraction_theta_full 0.999
_diffrn_measured_fraction_theta_max 0.999
_diffrn_measurement_device_type 'Rigaku RAXIS-RAPID'
_diffrn_measurement_method \w
_diffrn_radiation_type 'Mo K\a'
_diffrn_radiation_wavelength 0.71069
_diffrn_reflns_av_R_equivalents 0.073
_diffrn_reflns_limit_h_max 19
_diffrn_reflns_limit_h_min -19
_diffrn_reflns_limit_k_max 16
_diffrn_reflns_limit_k_min -16
_diffrn_reflns_limit_l_max 24
_diffrn_reflns_limit_l_min -24
_diffrn_reflns_number 31096
_diffrn_reflns_theta_full 27.48
_diffrn_reflns_theta_max 27.48
_exptl_absorpt_coefficient_mu 4.208
_exptl_absorpt_correction_T_max 0.431
_exptl_absorpt_correction_T_min 0.185
_exptl_absorpt_correction_type multi-scan
_exptl_absorpt_process_details
;
    Higashi, T. (1995). Program for Absorption Correction.
    Rigaku Corporation, Tokyo, Japan.
;
_exptl_crystal_colour orange-red
_exptl_crystal_density_diffrn 1.744
_exptl_crystal_density_method 'not measured'
_exptl_crystal_description prism
_exptl_crystal_F_000 1784.00
_exptl_crystal_size_max 0.40
_exptl_crystal_size_mid 0.30
_exptl_crystal_size_min 0.20
_refine_diff_density_max 1.79
_refine_diff_density_min -1.76
_refine_ls_extinction_method none
_refine_ls_goodness_of_fit_ref 1.012
_refine_ls_hydrogen_treatment refall
_refine_ls_number_parameters 432
_refine_ls_number_reflns 7833
_refine_ls_R_factor_gt 0.0356
_refine_ls_shift/su_max 0.0000
_refine_ls_structure_factor_coef Fsqd
_refine_ls_weighting_details 'w = 1/[0.9900\s(Fo^2^)]/(4Fo^2^)'
_refine_ls_weighting_scheme calc
_refine_ls_wR_factor_ref 0.0499
_reflns_number_gt 4426
_reflns_number_total 7839
_reflns_threshold_expression F^2^>2.0\s(F^2^)
_cod_data_source_file om9006467_si_001.cif
_cod_data_source_block '_1_WCr2Me'
_cod_original_formula_sum 'C32 H44 Cr2 N4 P4 W '
_cod_database_code 4070199

loop_
_symmetry_equiv_pos_site_id
_symmetry_equiv_pos_as_xyz
1 +X,+Y,+Z
2 1/2-X,1/2+Y,1/2-Z
3 -X,-Y,-Z
4 1/2+X,1/2-Y,1/2+Z

loop_
_atom_site_label
_atom_site_type_symbol
_atom_site_fract_x
_atom_site_fract_y
_atom_site_fract_z
_atom_site_U_iso_or_equiv
_atom_site_adp_type
_atom_site_occupancy
_atom_site_symmetry_multiplicity
_atom_site_calc_flag
_atom_site_refinement_flags
W(1) W 0.014980(10) 0.49995(2) 0.258550(10) 0.02627(4) Uani 1.00 1 d .
Cr(1) Cr 0.04541(5) 0.81758(6) 0.39779(4) 0.0324(2) Uani 1.00 1 d .
Cr(2) Cr -0.01675(5) 0.18726(6) 0.11603(4) 0.0349(2) Uani 1.00 1 d .
P(1) P 0.11867(8) 0.55347(11) 0.37847(7) 0.0322(3) Uani 1.00 1 d .
P(2) P -0.06498(8) 0.67291(10) 0.23580(7) 0.0317(3) Uani 1.00 1 d .
P(3) P -0.08044(8) 0.45317(11) 0.13330(7) 0.0308(3) Uani 1.00 1 d .
P(4) P 0.08791(8) 0.32309(11) 0.28207(7) 0.0320(3) Uani 1.00 1 d .
N(1) N 0.1149(2) 0.5461(3) 0.2132(2) 0.0329(12) Uani 1.00 1 d .
N(2) N 0.1718(2) 0.5707(3) 0.1864(2) 0.0468(15) Uani 1.00 1 d .
N(3) N -0.0839(2) 0.4510(3) 0.3049(2) 0.0355(12) Uani 1.00 1 d .
N(4) N -0.1391(3) 0.4225(3) 0.3325(2) 0.0569(17) Uani 1.00 1 d .
C(1) C 0.1436(2) 0.6926(3) 0.4048(2) 0.0322(14) Uani 1.00 1 d .
C(2) C 0.1541(2) 0.7371(4) 0.4762(2) 0.0375(15) Uani 1.00 1 d .
C(3) C 0.1664(3) 0.8474(4) 0.4880(2) 0.0447(17) Uani 1.00 1 d .
C(4) C 0.1690(3) 0.9147(4) 0.4310(2) 0.0440(16) Uani 1.00 1 d .
C(5) C 0.1620(3) 0.8736(4) 0.3615(3) 0.0409(16) Uani 1.00 1 d .
C(6) C 0.1498(2) 0.7644(4) 0.3482(2) 0.0359(15) Uani 1.00 1 d .
C(7) C 0.0906(2) 0.5035(4) 0.4597(2) 0.0452(14) Uani 1.00 1 d .
C(8) C 0.2424(2) 0.5138(4) 0.4001(2) 0.0443(15) Uani 1.00 1 d .
C(9) C -0.0681(2) 0.7628(3) 0.3122(2) 0.0296(14) Uani 1.00 1 d .
C(10) C -0.0650(2) 0.8747(3) 0.3085(2) 0.0342(15) Uani 1.00 1 d .
C(11) C -0.0621(2) 0.9367(3) 0.3704(2) 0.0394(16) Uani 1.00 1 d .
C(12) C -0.0627(2) 0.8884(4) 0.4369(2) 0.0404(16) Uani 1.00 1 d .
C(13) C -0.0712(2) 0.7790(4) 0.4405(2) 0.0374(16) Uani 1.00 1 d .
C(14) C -0.0744(2) 0.7163(4) 0.3784(2) 0.0322(14) Uani 1.00 1 d .
C(15) C -0.0239(3) 0.7622(4) 0.1756(2) 0.0495(17) Uani 1.00 1 d .
C(16) C -0.1932(2) 0.6751(4) 0.1955(2) 0.0463(16) Uani 1.00 1 d .
C(17) C -0.0464(3) 0.3453(3) 0.0816(2) 0.0312(14) Uani 1.00 1 d .
C(18) C -0.1084(3) 0.2774(4) 0.0317(2) 0.0395(15) Uani 1.00 1 d .
C(19) C -0.0742(3) 0.1923(4) -0.0015(2) 0.0447(17) Uani 1.00 1 d .
C(20) C 0.0218(3) 0.1720(3) 0.0149(2) 0.0387(17) Uani 1.00 1 d .
C(21) C 0.0852(3) 0.2412(3) 0.0611(2) 0.0327(14) Uani 1.00 1 d .
C(22) C 0.0527(2) 0.3258(3) 0.0933(2) 0.0289(14) Uani 1.00 1 d .
C(23) C -0.2048(2) 0.4210(3) 0.1211(2) 0.0432(16) Uani 1.00 1 d .
C(24) C -0.0894(3) 0.5510(3) 0.0598(2) 0.0407(15) Uani 1.00 1 d .
C(25) C 0.0290(3) 0.2055(3) 0.2314(2) 0.0329(14) Uani 1.00 1 d .
C(26) C 0.0774(3) 0.1188(3) 0.2108(2) 0.0363(15) Uani 1.00 1 d .
C(27) C 0.0270(3) 0.0381(4) 0.1662(2) 0.0462(17) Uani 1.00 1 d .
C(28) C -0.0720(3) 0.0403(3) 0.1419(2) 0.0431(16) Uani 1.00 1 d .
C(29) C -0.1200(3) 0.1219(4) 0.1651(2) 0.0410(17) Uani 1.00 1 d .
C(30) C -0.0701(3) 0.2032(3) 0.2089(2) 0.0358(15) Uani 1.00 1 d .
C(31) C 0.2070(2) 0.3090(3) 0.2713(2) 0.0390(15) Uani 1.00 1 d .
C(32) C 0.1039(3) 0.2635(4) 0.3733(2) 0.0493(18) Uani 1.00 1 d .
H(1) H 0.1538 0.6913 0.5171 0.042 Uiso 1.00 1 c R
H(2) H 0.1729 0.8758 0.5367 0.049 Uiso 1.00 1 c R
H(3) H 0.1755 0.9901 0.4397 0.051 Uiso 1.00 1 c R
H(4) H 0.1660 0.9204 0.3220 0.050 Uiso 1.00 1 c R
H(5) H 0.1452 0.7374 0.2994 0.044 Uiso 1.00 1 c R
H(6) H 0.0818 0.4277 0.4557 0.055 Uiso 1.00 1 c R
H(7) H 0.0333 0.5365 0.4642 0.055 Uiso 1.00 1 c R
H(8) H 0.1418 0.5196 0.5028 0.055 Uiso 1.00 1 c R
H(9) H 0.2741 0.5324 0.4505 0.050 Uiso 1.00 1 c R
H(10) H 0.2724 0.5497 0.3674 0.050 Uiso 1.00 1 c R
H(11) H 0.2462 0.4382 0.3938 0.050 Uiso 1.00 1 c R
H(12) H -0.0652 0.9088 0.2626 0.039 Uiso 1.00 1 c R
H(13) H -0.0602 1.0130 0.3671 0.046 Uiso 1.00 1 c R
H(14) H -0.0563 0.9309 0.4806 0.048 Uiso 1.00 1 c R
H(15) H -0.0752 0.7461 0.4857 0.047 Uiso 1.00 1 c R
H(16) H -0.0813 0.6404 0.3813 0.040 Uiso 1.00 1 c R
H(17) H 0.0359 0.7927 0.2024 0.060 Uiso 1.00 1 c R
H(18) H -0.0698 0.8180 0.1591 0.060 Uiso 1.00 1 c R
H(19) H -0.0160 0.7237 0.1335 0.060 Uiso 1.00 1 c R
H(20) H -0.2168 0.7457 0.1989 0.052 Uiso 1.00 1 c R
H(21) H -0.2226 0.6263 0.2219 0.052 Uiso 1.00 1 c R
H(22) H -0.2078 0.6542 0.1443 0.052 Uiso 1.00 1 c R
H(23) H -0.1756 0.2896 0.0199 0.044 Uiso 1.00 1 c R
H(24) H -0.1183 0.1473 -0.0359 0.052 Uiso 1.00 1 c R
H(25) H 0.0443 0.1105 -0.0055 0.048 Uiso 1.00 1 c R
H(26) H 0.1524 0.2298 0.0705 0.041 Uiso 1.00 1 c R
H(27) H 0.0977 0.3736 0.1245 0.036 Uiso 1.00 1 c R
H(28) H -0.2420 0.4477 0.0741 0.051 Uiso 1.00 1 c R
H(29) H -0.2259 0.4534 0.1602 0.051 Uiso 1.00 1 c R
H(30) H -0.2124 0.3452 0.1227 0.051 Uiso 1.00 1 c R
H(31) H -0.0316 0.5917 0.0698 0.050 Uiso 1.00 1 c R
H(32) H -0.1419 0.5979 0.0575 0.049 Uiso 1.00 1 c R
H(33) H -0.0991 0.5148 0.0132 0.050 Uiso 1.00 1 c R
H(34) H 0.1455 0.1145 0.2284 0.043 Uiso 1.00 1 c R
H(35) H 0.0608 -0.0196 0.1514 0.057 Uiso 1.00 1 c R
H(36) H -0.1062 -0.0142 0.1094 0.054 Uiso 1.00 1 c R
H(37) H -0.1882 0.1219 0.1513 0.051 Uiso 1.00 1 c R
H(38) H -0.1049 0.2598 0.2238 0.045 Uiso 1.00 1 c R
H(39) H 0.2385 0.3768 0.2793 0.046 Uiso 1.00 1 c R
H(40) H 0.2033 0.2843 0.2221 0.046 Uiso 1.00 1 c R
H(41) H 0.2422 0.2586 0.3070 0.046 Uiso 1.00 1 c R
H(42) H 0.0443 0.2355 0.3770 0.060 Uiso 1.00 1 c R
H(43) H 0.1263 0.3165 0.4110 0.061 Uiso 1.00 1 c R
H(44) H 0.1496 0.2069 0.3800 0.060 Uiso 1.00 1 c R

loop_
_atom_site_aniso_label
_atom_site_aniso_U_11
_atom_site_aniso_U_22
_atom_site_aniso_U_33
_atom_site_aniso_U_12
_atom_site_aniso_U_13
_atom_site_aniso_U_23
W(1) 0.02547(9) 0.02299(9) 0.03099(9) 0.00076(12) 0.00883(7) 0.00243(12)
Cr(1) 0.0306(4) 0.0302(5) 0.0363(4) 0.0016(3) 0.0091(4) -0.0028(4)
Cr(2) 0.0404(4) 0.0244(5) 0.0415(5) -0.0046(3) 0.0137(4) -0.0012(4)
P(1) 0.0311(7) 0.0286(8) 0.0372(7) 0.0021(5) 0.0102(6) 0.0027(6)
P(2) 0.0336(7) 0.0276(8) 0.0322(7) 0.0057(6) 0.0064(6) 0.0024(6)
P(3) 0.0271(6) 0.0283(7) 0.0364(7) 0.0004(5) 0.0076(6) 0.0009(6)
P(4) 0.0364(7) 0.0267(8) 0.0336(7) 0.0032(6) 0.0107(6) 0.0047(6)
N(1) 0.039(2) 0.023(2) 0.033(2) 0.0032(19) 0.005(2) 0.0010(19)
N(2) 0.047(2) 0.042(3) 0.058(3) -0.008(2) 0.026(2) -0.003(2)
N(3) 0.051(2) 0.030(2) 0.031(2) 0.004(2) 0.020(2) 0.0023(19)
N(4) 0.060(3) 0.054(3) 0.069(3) -0.009(2) 0.039(2) 0.000(2)
C(1) 0.022(2) 0.030(3) 0.043(3) 0.001(2) 0.006(2) 0.000(2)
C(2) 0.029(2) 0.038(3) 0.039(3) 0.002(2) -0.003(2) 0.000(2)
C(3) 0.035(3) 0.037(3) 0.051(3) -0.003(2) -0.007(2) -0.013(2)
C(4) 0.037(3) 0.036(3) 0.054(3) -0.003(2) 0.005(2) -0.018(3)
C(5) 0.036(2) 0.029(3) 0.059(3) -0.010(2) 0.015(2) 0.002(2)
C(6) 0.027(2) 0.040(3) 0.042(3) -0.001(2) 0.013(2) 0.000(2)
C(7) 0.057(2) 0.041(3) 0.040(2) 0.009(3) 0.017(2) 0.001(3)
C(8) 0.035(2) 0.032(3) 0.058(3) 0.003(2) -0.001(2) -0.002(3)
C(9) 0.023(2) 0.027(2) 0.036(2) 0.005(2) 0.003(2) -0.005(2)
C(10) 0.035(2) 0.029(3) 0.035(3) 0.010(2) 0.003(2) 0.000(2)
C(11) 0.030(2) 0.026(3) 0.059(3) 0.004(2) 0.006(2) -0.006(2)
C(12) 0.027(2) 0.044(3) 0.048(3) 0.005(2) 0.008(2) -0.009(2)
C(13) 0.034(2) 0.041(3) 0.042(3) -0.003(2) 0.018(2) 0.001(2)
C(14) 0.029(2) 0.034(3) 0.037(2) 0.001(2) 0.014(2) 0.002(2)
C(15) 0.076(3) 0.033(3) 0.041(3) 0.000(3) 0.017(3) 0.004(2)
C(16) 0.038(3) 0.052(3) 0.042(3) 0.016(2) -0.002(2) -0.009(2)
C(17) 0.037(2) 0.026(2) 0.027(2) -0.006(2) 0.003(2) 0.007(2)
C(18) 0.038(3) 0.038(3) 0.036(3) -0.004(2) -0.002(2) -0.002(2)
C(19) 0.055(3) 0.036(3) 0.040(3) -0.014(2) 0.008(3) -0.010(2)
C(20) 0.060(4) 0.027(3) 0.034(3) 0.002(2) 0.021(2) -0.003(2)
C(21) 0.041(3) 0.028(3) 0.033(2) -0.000(2) 0.016(2) 0.003(2)
C(22) 0.031(2) 0.028(2) 0.031(2) -0.004(2) 0.014(2) 0.004(2)
C(23) 0.035(2) 0.042(3) 0.050(3) -0.008(2) 0.007(2) 0.001(2)
C(24) 0.052(3) 0.039(3) 0.032(2) 0.009(2) 0.013(2) 0.002(2)
C(25) 0.042(3) 0.024(2) 0.033(2) -0.002(2) 0.010(2) 0.012(2)
C(26) 0.045(3) 0.024(3) 0.039(3) 0.007(2) 0.010(2) 0.004(2)
C(27) 0.068(3) 0.026(3) 0.049(3) -0.005(2) 0.023(3) -0.001(2)
C(28) 0.064(3) 0.021(2) 0.051(3) -0.011(2) 0.027(3) -0.003(2)
C(29) 0.045(3) 0.036(3) 0.046(3) -0.010(2) 0.020(2) 0.006(2)
C(30) 0.044(3) 0.034(3) 0.035(2) 0.005(2) 0.020(2) 0.001(2)
C(31) 0.037(2) 0.030(3) 0.048(3) 0.008(2) 0.009(2) 0.002(2)
C(32) 0.077(4) 0.032(3) 0.041(3) 0.014(3) 0.021(3) 0.017(2)

loop_
_atom_type_symbol
_atom_type_description
_atom_type_scat_dispersion_real
_atom_type_scat_dispersion_imag
_atom_type_scat_source
C C 0.003 0.002
;
International Tables for Crystallography
(1992, Vol. C, Tables 4.2.6.8 and 6.1.1.4)
;
H H 0.000 0.000
;
International Tables for Crystallography
(1992, Vol. C, Table 6.1.1.4)
;
N N 0.006 0.003
;
International Tables for Crystallography
(1992, Vol. C, Tables 4.2.6.8 and 6.1.1.4)
;
Cr Cr 0.321 0.624
;
International Tables for Crystallography
(1992, Vol. C, Tables 4.2.6.8 and 6.1.1.4)
;
P P 0.102 0.094
;
International Tables for Crystallography
(1992, Vol. C, Tables 4.2.6.8 and 6.1.1.4)
;
W W -0.849 6.872
;
International Tables for Crystallography
(1992, Vol. C, Tables 4.2.6.8 and 6.1.1.4)
;

loop_
_geom_angle_atom_site_label_1
_geom_angle_atom_site_label_2
_geom_angle_atom_site_label_3
_geom_angle
_geom_angle_publ_flag
P(1) W(1) P(2) 93.60(4) yes
P(1) W(1) P(3) 175.42(4) yes
P(1) W(1) P(4) 87.36(4) yes
P(1) W(1) N(1) 88.27(10) yes
P(1) W(1) N(3) 91.44(10) yes
P(2) W(1) P(3) 85.78(4) yes
P(2) W(1) P(4) 177.23(4) yes
P(2) W(1) N(1) 92.29(11) yes
P(2) W(1) N(3) 88.86(11) yes
P(3) W(1) P(4) 93.47(4) yes
P(3) W(1) N(1) 87.21(10) yes
P(3) W(1) N(3) 93.09(10) yes
P(4) W(1) N(1) 90.33(11) yes
P(4) W(1) N(3) 88.52(11) yes
N(1) W(1) N(3) 178.83(15) yes
C(1) Cr(1) C(2) 39.37(18) yes
C(1) Cr(1) C(3) 71.08(18) yes
C(1) Cr(1) C(4) 84.18(18) yes
C(1) Cr(1) C(5) 70.89(19) yes
C(1) Cr(1) C(6) 39.28(19) yes
C(1) Cr(1) C(9) 100.81(17) yes
C(1) Cr(1) C(10) 131.61(18) yes
C(1) Cr(1) C(11) 169.83(18) yes
C(1) Cr(1) C(12) 148.6(2) yes
C(1) Cr(1) C(13) 114.20(19) yes
C(1) Cr(1) C(14) 94.67(17) yes
C(2) Cr(1) C(3) 38.91(19) yes
C(2) Cr(1) C(4) 69.66(18) yes
C(2) Cr(1) C(5) 82.15(18) yes
C(2) Cr(1) C(6) 69.81(18) yes
C(2) Cr(1) C(9) 131.97(18) yes
C(2) Cr(1) C(10) 170.35(19) yes
C(2) Cr(1) C(11) 150.8(2) yes
C(2) Cr(1) C(12) 116.97(19) yes
C(2) Cr(1) C(13) 99.09(18) yes
C(2) Cr(1) C(14) 105.23(18) yes
C(3) Cr(1) C(4) 37.7(2) yes
C(3) Cr(1) C(5) 68.2(2) yes
C(3) Cr(1) C(6) 81.93(18) yes
C(3) Cr(1) C(9) 170.88(19) yes
C(3) Cr(1) C(10) 149.77(19) yes
C(3) Cr(1) C(11) 117.95(18) yes
C(3) Cr(1) C(12) 100.92(19) yes
C(3) Cr(1) C(13) 108.67(19) yes
C(3) Cr(1) C(14) 135.62(19) yes
C(4) Cr(1) C(5) 37.9(2) yes
C(4) Cr(1) C(6) 69.46(19) yes
C(4) Cr(1) C(9) 148.0(2) yes
C(4) Cr(1) C(10) 116.23(18) yes
C(4) Cr(1) C(11) 100.39(18) yes
C(4) Cr(1) C(12) 108.31(19) yes
C(4) Cr(1) C(13) 136.4(2) yes
C(4) Cr(1) C(14) 173.09(19) yes
C(5) Cr(1) C(6) 38.55(19) yes
C(5) Cr(1) C(9) 113.76(19) yes
C(5) Cr(1) C(10) 98.09(18) yes
C(5) Cr(1) C(11) 107.20(19) yes
C(5) Cr(1) C(12) 135.73(19) yes
C(5) Cr(1) C(13) 173.3(2) yes
C(5) Cr(1) C(14) 147.70(19) yes
C(6) Cr(1) C(9) 94.41(17) yes
C(6) Cr(1) C(10) 104.39(18) yes
C(6) Cr(1) C(11) 134.0(2) yes
C(6) Cr(1) C(12) 172.1(2) yes
C(6) Cr(1) C(13) 148.01(19) yes
C(6) Cr(1) C(14) 113.69(18) yes
C(9) Cr(1) C(10) 39.28(18) yes
C(9) Cr(1) C(11) 70.50(17) yes
C(9) Cr(1) C(12) 83.81(18) yes
C(9) Cr(1) C(13) 70.32(18) yes
C(9) Cr(1) C(14) 38.88(18) yes
C(10) Cr(1) C(11) 38.23(19) yes
C(10) Cr(1) C(12) 69.45(19) yes
C(10) Cr(1) C(13) 81.80(18) yes
C(10) Cr(1) C(14) 69.51(17) yes
C(11) Cr(1) C(12) 38.2(2) yes
C(11) Cr(1) C(13) 68.61(19) yes
C(11) Cr(1) C(14) 81.85(17) yes
C(12) Cr(1) C(13) 38.00(19) yes
C(12) Cr(1) C(14) 69.42(18) yes
C(13) Cr(1) C(14) 38.38(18) yes
C(17) Cr(2) C(18) 38.99(16) yes
C(17) Cr(2) C(19) 70.38(18) yes
C(17) Cr(2) C(20) 83.94(19) yes
C(17) Cr(2) C(21) 70.44(19) yes
C(17) Cr(2) C(22) 39.61(17) yes
C(17) Cr(2) C(25) 101.22(17) yes
C(17) Cr(2) C(26) 132.65(17) yes
C(17) Cr(2) C(27) 171.03(16) yes
C(17) Cr(2) C(28) 146.49(19) yes
C(17) Cr(2) C(29) 112.65(19) yes
C(17) Cr(2) C(30) 94.15(19) yes
C(18) Cr(2) C(19) 38.48(19) yes
C(18) Cr(2) C(20) 69.42(18) yes
C(18) Cr(2) C(21) 81.51(18) yes
C(18) Cr(2) C(22) 69.39(17) yes
C(18) Cr(2) C(25) 132.49(19) yes
C(18) Cr(2) C(26) 170.99(18) yes
C(18) Cr(2) C(27) 149.81(18) yes
C(18) Cr(2) C(28) 115.83(18) yes
C(18) Cr(2) C(29) 98.66(18) yes
C(18) Cr(2) C(30) 105.48(18) yes
C(19) Cr(2) C(20) 37.69(19) yes
C(19) Cr(2) C(21) 67.86(18) yes
C(19) Cr(2) C(22) 80.94(18) yes
C(19) Cr(2) C(25) 170.93(19) yes
C(19) Cr(2) C(26) 149.7(2) yes
C(19) Cr(2) C(27) 118.10(19) yes
C(19) Cr(2) C(28) 101.23(18) yes
C(19) Cr(2) C(29) 109.35(18) yes
C(19) Cr(2) C(30) 136.18(18) yes
C(20) Cr(2) C(21) 37.91(17) yes
C(20) Cr(2) C(22) 68.63(18) yes
C(20) Cr(2) C(25) 147.35(18) yes
C(20) Cr(2) C(26) 116.22(19) yes
C(20) Cr(2) C(27) 101.2(2) yes
C(20) Cr(2) C(28) 109.59(19) yes
C(20) Cr(2) C(29) 137.73(18) yes
C(20) Cr(2) C(30) 173.83(16) yes
C(21) Cr(2) C(22) 37.52(18) yes
C(21) Cr(2) C(25) 113.26(17) yes
C(21) Cr(2) C(26) 98.84(18) yes
C(21) Cr(2) C(27) 109.2(2) yes
C(21) Cr(2) C(28) 138.0(2) yes
C(21) Cr(2) C(29) 175.23(18) yes
C(21) Cr(2) C(30) 146.44(17) yes
C(22) Cr(2) C(25) 94.77(17) yes
C(22) Cr(2) C(26) 105.42(17) yes
C(22) Cr(2) C(27) 135.59(18) yes
C(22) Cr(2) C(28) 173.89(18) yes
C(22) Cr(2) C(29) 146.90(19) yes
C(22) Cr(2) C(30) 113.35(18) yes
C(25) Cr(2) C(26) 39.20(18) yes
C(25) Cr(2) C(27) 70.48(18) yes
C(25) Cr(2) C(28) 83.86(18) yes
C(25) Cr(2) C(29) 70.14(18) yes
C(25) Cr(2) C(30) 38.79(17) yes
C(26) Cr(2) C(27) 38.43(17) yes
C(26) Cr(2) C(28) 69.83(18) yes
C(26) Cr(2) C(29) 81.74(18) yes
C(26) Cr(2) C(30) 69.30(18) yes
C(27) Cr(2) C(28) 38.41(19) yes
C(27) Cr(2) C(29) 68.4(2) yes
C(27) Cr(2) C(30) 81.5(2) yes
C(28) Cr(2) C(29) 37.8(2) yes
C(28) Cr(2) C(30) 69.1(2) yes
C(29) Cr(2) C(30) 38.12(18) yes
W(1) P(1) C(1) 122.78(14) yes
W(1) P(1) C(7) 117.20(14) yes
W(1) P(1) C(8) 117.47(15) yes
C(1) P(1) C(7) 100.4(2) yes
C(1) P(1) C(8) 95.1(2) yes
C(7) P(1) C(8) 99.3(2) yes
W(1) P(2) C(9) 121.52(14) yes
W(1) P(2) C(15) 115.73(17) yes
W(1) P(2) C(16) 118.32(17) yes
C(9) P(2) C(15) 101.0(2) yes
C(9) P(2) C(16) 94.1(2) yes
C(15) P(2) C(16) 102.3(2) yes
W(1) P(3) C(17) 121.56(13) yes
W(1) P(3) C(23) 117.47(16) yes
W(1) P(3) C(24) 117.80(14) yes
C(17) P(3) C(23) 100.3(2) yes
C(17) P(3) C(24) 94.1(2) yes
C(23) P(3) C(24) 101.1(2) yes
W(1) P(4) C(25) 121.04(14) yes
W(1) P(4) C(31) 116.87(16) yes
W(1) P(4) C(32) 118.58(17) yes
C(25) P(4) C(31) 101.1(2) yes
C(25) P(4) C(32) 94.4(2) yes
C(31) P(4) C(32) 100.6(2) yes
W(1) N(1) N(2) 178.7(3) yes
W(1) N(3) N(4) 178.8(3) yes
Cr(1) C(1) P(1) 127.9(2) yes
Cr(1) C(1) C(2) 70.2(2) yes
Cr(1) C(1) C(6) 70.2(2) yes
P(1) C(1) C(2) 126.4(3) yes
P(1) C(1) C(6) 117.1(3) yes
C(2) C(1) C(6) 116.4(4) yes
Cr(1) C(2) C(1) 70.4(2) yes
Cr(1) C(2) C(3) 71.1(2) yes
C(1) C(2) C(3) 120.8(4) yes
Cr(1) C(3) C(2) 70.0(2) yes
Cr(1) C(3) C(4) 71.5(2) yes
C(2) C(3) C(4) 121.0(4) yes
Cr(1) C(4) C(3) 70.8(2) yes
Cr(1) C(4) C(5) 70.9(2) yes
C(3) C(4) C(5) 119.6(4) yes
Cr(1) C(5) C(4) 71.2(3) yes
Cr(1) C(5) C(6) 70.0(2) yes
C(4) C(5) C(6) 120.6(5) yes
Cr(1) C(6) C(1) 70.5(2) yes
Cr(1) C(6) C(5) 71.5(3) yes
C(1) C(6) C(5) 121.6(4) yes
Cr(1) C(9) P(2) 128.3(2) yes
Cr(1) C(9) C(10) 71.3(2) yes
Cr(1) C(9) C(14) 71.8(2) yes
P(2) C(9) C(10) 124.6(3) yes
P(2) C(9) C(14) 117.3(3) yes
C(10) C(9) C(14) 118.1(4) yes
Cr(1) C(10) C(9) 69.4(2) yes
Cr(1) C(10) C(11) 71.7(2) yes
C(9) C(10) C(11) 120.8(4) yes
Cr(1) C(11) C(10) 70.1(2) yes
Cr(1) C(11) C(12) 70.3(2) yes
C(10) C(11) C(12) 120.0(4) yes
Cr(1) C(12) C(11) 71.5(2) yes
Cr(1) C(12) C(13) 71.6(2) yes
C(11) C(12) C(13) 120.0(4) yes
Cr(1) C(13) C(12) 70.4(2) yes
Cr(1) C(13) C(14) 70.2(2) yes
C(12) C(13) C(14) 120.2(4) yes
Cr(1) C(14) C(9) 69.3(2) yes
Cr(1) C(14) C(13) 71.4(2) yes
C(9) C(14) C(13) 120.6(4) yes
Cr(2) C(17) P(3) 127.4(2) yes
Cr(2) C(17) C(18) 70.7(2) yes
Cr(2) C(17) C(22) 71.0(2) yes
P(3) C(17) C(18) 126.2(3) yes
P(3) C(17) C(22) 117.6(3) yes
C(18) C(17) C(22) 116.2(4) yes
Cr(2) C(18) C(17) 70.3(2) yes
Cr(2) C(18) C(19) 72.0(2) yes
C(17) C(18) C(19) 121.3(4) yes
Cr(2) C(19) C(18) 69.5(2) yes
Cr(2) C(19) C(20) 71.1(2) yes
C(18) C(19) C(20) 120.7(4) yes
Cr(2) C(20) C(19) 71.3(3) yes
Cr(2) C(20) C(21) 71.5(2) yes
C(19) C(20) C(21) 119.3(4) yes
Cr(2) C(21) C(20) 70.5(3) yes
Cr(2) C(21) C(22) 70.2(2) yes
C(20) C(21) C(22) 120.4(4) yes
Cr(2) C(22) C(17) 69.4(2) yes
Cr(2) C(22) C(21) 72.3(2) yes
C(17) C(22) C(21) 121.8(3) yes
Cr(2) C(25) P(4) 126.4(2) yes
Cr(2) C(25) C(26) 71.0(2) yes
Cr(2) C(25) C(30) 71.0(2) yes
P(4) C(25) C(26) 124.2(3) yes
P(4) C(25) C(30) 118.4(3) yes
C(26) C(25) C(30) 117.4(4) yes
Cr(2) C(26) C(25) 69.8(2) yes
Cr(2) C(26) C(27) 71.0(2) yes
C(25) C(26) C(27) 120.3(4) yes
Cr(2) C(27) C(26) 70.6(2) yes
Cr(2) C(27) C(28) 71.1(2) yes
C(26) C(27) C(28) 121.0(4) yes
Cr(2) C(28) C(27) 70.5(3) yes
Cr(2) C(28) C(29) 71.6(3) yes
C(27) C(28) C(29) 119.0(4) yes
Cr(2) C(29) C(28) 70.6(3) yes
Cr(2) C(29) C(30) 69.7(3) yes
C(28) C(29) C(30) 120.2(4) yes
Cr(2) C(30) C(25) 70.2(2) yes
Cr(2) C(30) C(29) 72.2(3) yes
C(25) C(30) C(29) 122.0(4) yes
Cr(1) C(2) H(1) 132.7 no
C(1) C(2) H(1) 119.7 no
C(3) C(2) H(1) 119.5 no
Cr(1) C(3) H(2) 131.8 no
C(2) C(3) H(2) 119.3 no
C(4) C(3) H(2) 119.7 no
Cr(1) C(4) H(3) 130.6 no
C(3) C(4) H(3) 119.9 no
C(5) C(4) H(3) 120.5 no
Cr(1) C(5) H(4) 132.4 no
C(4) C(5) H(4) 119.7 no
C(6) C(5) H(4) 119.7 no
Cr(1) C(6) H(5) 131.5 no
C(1) C(6) H(5) 119.1 no
C(5) C(6) H(5) 119.3 no
P(1) C(7) H(6) 109.6 no
P(1) C(7) H(7) 109.4 no
P(1) C(7) H(8) 109.4 no
H(6) C(7) H(7) 109.5 no
H(6) C(7) H(8) 109.5 no
H(7) C(7) H(8) 109.5 no
P(1) C(8) H(9) 109.6 no
P(1) C(8) H(10) 109.4 no
P(1) C(8) H(11) 109.4 no
H(9) C(8) H(10) 109.5 no
H(9) C(8) H(11) 109.5 no
H(10) C(8) H(11) 109.5 no
Cr(1) C(10) H(12) 132.6 no
C(9) C(10) H(12) 119.7 no
C(11) C(10) H(12) 119.4 no
Cr(1) C(11) H(13) 133.1 no
C(10) C(11) H(13) 120.1 no
C(12) C(11) H(13) 120.0 no
Cr(1) C(12) H(14) 128.5 no
C(11) C(12) H(14) 119.9 no
C(13) C(12) H(14) 120.1 no
Cr(1) C(13) H(15) 132.8 no
C(12) C(13) H(15) 119.9 no
C(14) C(13) H(15) 119.8 no
Cr(1) C(14) H(16) 132.9 no
C(9) C(14) H(16) 119.8 no
C(13) C(14) H(16) 119.5 no
P(2) C(15) H(17) 109.4 no
P(2) C(15) H(18) 109.3 no
P(2) C(15) H(19) 109.7 no
H(17) C(15) H(18) 109.5 no
H(17) C(15) H(19) 109.5 no
H(18) C(15) H(19) 109.5 no
P(2) C(16) H(20) 109.6 no
P(2) C(16) H(21) 109.4 no
P(2) C(16) H(22) 109.4 no
H(20) C(16) H(21) 109.5 no
H(20) C(16) H(22) 109.5 no
H(21) C(16) H(22) 109.5 no
Cr(2) C(18) H(23) 131.3 no
C(17) C(18) H(23) 119.3 no
C(19) C(18) H(23) 119.4 no
Cr(2) C(19) H(24) 132.7 no
C(18) C(19) H(24) 119.5 no
C(20) C(19) H(24) 119.8 no
Cr(2) C(20) H(25) 129.2 no
C(19) C(20) H(25) 120.1 no
C(21) C(20) H(25) 120.6 no
Cr(2) C(21) H(26) 132.6 no
C(20) C(21) H(26) 119.8 no
C(22) C(21) H(26) 119.8 no
Cr(2) C(22) H(27) 132.7 no
C(17) C(22) H(27) 118.9 no
C(21) C(22) H(27) 119.2 no
P(3) C(23) H(28) 109.5 no
P(3) C(23) H(29) 109.3 no
P(3) C(23) H(30) 109.6 no
H(28) C(23) H(29) 109.5 no
H(28) C(23) H(30) 109.5 no
H(29) C(23) H(30) 109.5 no
P(3) C(24) H(31) 109.4 no
P(3) C(24) H(32) 109.6 no
P(3) C(24) H(33) 109.3 no
H(31) C(24) H(32) 109.5 no
H(31) C(24) H(33) 109.5 no
H(32) C(24) H(33) 109.5 no
Cr(2) C(26) H(34) 133.4 no
C(25) C(26) H(34) 120.0 no
C(27) C(26) H(34) 119.7 no
Cr(2) C(27) H(35) 131.1 no
C(26) C(27) H(35) 119.5 no
C(28) C(27) H(35) 119.5 no
Cr(2) C(28) H(36) 129.7 no
C(27) C(28) H(36) 120.4 no
C(29) C(28) H(36) 120.6 no
Cr(2) C(29) H(37) 133.7 no
C(28) C(29) H(37) 119.8 no
C(30) C(29) H(37) 120.0 no
Cr(2) C(30) H(38) 131.2 no
C(25) C(30) H(38) 119.1 no
C(29) C(30) H(38) 118.9 no
P(4) C(31) H(39) 109.3 no
P(4) C(31) H(40) 109.6 no
P(4) C(31) H(41) 109.5 no
H(39) C(31) H(40) 109.5 no
H(39) C(31) H(41) 109.5 no
H(40) C(31) H(41) 109.5 no
P(4) C(32) H(42) 109.4 no
P(4) C(32) H(43) 109.6 no
P(4) C(32) H(44) 109.4 no
H(42) C(32) H(43) 109.5 no
H(42) C(32) H(44) 109.5 no
H(43) C(32) H(44) 109.5 no

loop_
_geom_bond_atom_site_label_1
_geom_bond_atom_site_label_2
_geom_bond_distance
_geom_bond_publ_flag
W(1) P(1) 2.4607(11) yes
W(1) P(2) 2.4727(12) yes
W(1) P(3) 2.4759(11) yes
W(1) P(4) 2.4754(13) yes
W(1) N(1) 1.990(4) yes
W(1) N(3) 2.000(4) yes
Cr(1) C(1) 2.128(4) yes
Cr(1) C(2) 2.125(4) yes
Cr(1) C(3) 2.140(4) yes
Cr(1) C(4) 2.149(4) yes
Cr(1) C(5) 2.144(5) yes
Cr(1) C(6) 2.124(5) yes
Cr(1) C(9) 2.104(3) yes
Cr(1) C(10) 2.129(4) yes
Cr(1) C(11) 2.150(4) yes
Cr(1) C(12) 2.135(5) yes
Cr(1) C(13) 2.151(5) yes
Cr(1) C(14) 2.137(4) yes
Cr(2) C(17) 2.117(4) yes
Cr(2) C(18) 2.122(4) yes
Cr(2) C(19) 2.154(4) yes
Cr(2) C(20) 2.151(5) yes
Cr(2) C(21) 2.164(5) yes
Cr(2) C(22) 2.138(4) yes
Cr(2) C(25) 2.115(4) yes
Cr(2) C(26) 2.131(4) yes
Cr(2) C(27) 2.136(4) yes
Cr(2) C(28) 2.145(5) yes
Cr(2) C(29) 2.157(5) yes
Cr(2) C(30) 2.125(5) yes
P(1) C(1) 1.843(5) yes
P(1) C(7) 1.815(4) yes
P(1) C(8) 1.831(4) yes
P(2) C(9) 1.853(5) yes
P(2) C(15) 1.825(5) yes
P(2) C(16) 1.839(3) yes
P(3) C(17) 1.831(4) yes
P(3) C(23) 1.835(4) yes
P(3) C(24) 1.843(4) yes
P(4) C(25) 1.856(4) yes
P(4) C(31) 1.835(4) yes
P(4) C(32) 1.841(4) yes
N(1) N(2) 1.138(6) yes
N(3) N(4) 1.140(6) yes
C(1) C(2) 1.433(7) yes
C(1) C(6) 1.429(7) yes
C(2) C(3) 1.421(7) yes
C(3) C(4) 1.385(7) yes
C(4) C(5) 1.394(7) yes
C(5) C(6) 1.409(7) yes
C(9) C(10) 1.423(6) yes
C(9) C(14) 1.412(6) yes
C(10) C(11) 1.401(7) yes
C(11) C(12) 1.404(7) yes
C(12) C(13) 1.396(7) yes
C(13) C(14) 1.410(7) yes
C(17) C(18) 1.414(6) yes
C(17) C(22) 1.442(6) yes
C(18) C(19) 1.409(7) yes
C(19) C(20) 1.391(7) yes
C(20) C(21) 1.402(6) yes
C(21) C(22) 1.384(6) yes
C(25) C(26) 1.425(7) yes
C(25) C(30) 1.408(6) yes
C(26) C(27) 1.404(6) yes
C(27) C(28) 1.408(7) yes
C(28) C(29) 1.393(7) yes
C(29) C(30) 1.399(6) yes
C(2) H(1) 0.970 no
C(3) H(2) 0.970 no
C(4) H(3) 0.970 no
C(5) H(4) 0.970 no
C(6) H(5) 0.970 no
C(7) H(6) 0.970 no
C(7) H(7) 0.970 no
C(7) H(8) 0.970 no
C(8) H(9) 0.970 no
C(8) H(10) 0.970 no
C(8) H(11) 0.970 no
C(10) H(12) 0.970 no
C(11) H(13) 0.970 no
C(12) H(14) 0.970 no
C(13) H(15) 0.970 no
C(14) H(16) 0.970 no
C(15) H(17) 0.970 no
C(15) H(18) 0.970 no
C(15) H(19) 0.970 no
C(16) H(20) 0.970 no
C(16) H(21) 0.970 no
C(16) H(22) 0.970 no
C(18) H(23) 0.970 no
C(19) H(24) 0.970 no
C(20) H(25) 0.970 no
C(21) H(26) 0.970 no
C(22) H(27) 0.970 no
C(23) H(28) 0.970 no
C(23) H(29) 0.970 no
C(23) H(30) 0.970 no
C(24) H(31) 0.970 no
C(24) H(32) 0.970 no
C(24) H(33) 0.970 no
C(26) H(34) 0.970 no
C(27) H(35) 0.970 no
C(28) H(36) 0.970 no
C(29) H(37) 0.970 no
C(30) H(38) 0.970 no
C(31) H(39) 0.970 no
C(31) H(40) 0.970 no
C(31) H(41) 0.970 no
C(32) H(42) 0.970 no
C(32) H(43) 0.970 no
C(32) H(44) 0.970 no

loop_
_geom_contact_atom_site_label_1
_geom_contact_atom_site_label_2
_geom_contact_distance
_geom_contact_site_symmetry_2
N(2) C(31) 3.492(6) 2_555
C(6) C(31) 3.544(7) 2_555
C(7) C(7) 3.429(6) 3_566
C(11) C(23) 3.498(6) 2_455
C(12) C(23) 3.333(5) 2_455
C(15) C(27) 3.593(7) 1_565
C(21) C(24) 3.502(6) 3_565
C(22) C(24) 3.465(6) 3_565
C(23) C(11) 3.498(6) 2_445
C(23) C(12) 3.333(5) 2_445
C(24) C(21) 3.502(6) 3_565
C(24) C(22) 3.465(6) 3_565
C(27) C(15) 3.593(7) 1_545
C(31) N(2) 3.492(6) 2_545
C(31) C(6) 3.544(7) 2_545
N(1) H(34) 3.517 2_555
N(1) H(41) 3.509 2_555
N(2) H(4) 3.102 2_545
N(2) H(34) 2.795 2_555
N(2) H(40) 3.462 2_555
N(2) H(41) 2.687 2_555
N(4) H(1) 3.254 3_566
N(4) H(8) 3.217 3_566
N(4) H(20) 3.037 2_445
C(1) H(26) 2.960 2_555
C(2) H(22) 3.555 4_565
C(2) H(26) 3.219 2_555
C(3) H(14) 3.382 3_576
C(3) H(22) 3.033 4_565
C(3) H(26) 3.500 2_555
C(3) H(28) 3.167 4_565
C(3) H(32) 2.862 4_565
C(4) H(14) 3.308 3_576
C(4) H(26) 3.537 2_555
C(4) H(28) 3.187 4_565
C(4) H(32) 3.145 4_565
C(4) H(33) 3.469 4_565
C(5) H(26) 3.250 2_555
C(5) H(27) 3.488 2_555
C(5) H(39) 3.380 2_555
C(5) H(40) 3.080 2_555
C(6) H(26) 2.939 2_555
C(6) H(39) 3.574 2_555
C(6) H(40) 2.854 2_555
C(7) H(6) 3.474 3_566
C(7) H(7) 2.672 3_566
C(7) H(15) 3.356 3_566
C(7) H(16) 3.556 3_566
C(8) H(24) 2.918 4_555
C(8) H(25) 3.459 2_555
C(8) H(26) 3.123 2_555
C(8) H(34) 3.539 2_555
C(8) H(35) 3.339 2_555
C(10) H(29) 3.450 2_455
C(11) H(14) 3.337 3_576
C(11) H(28) 3.344 2_455
C(11) H(29) 3.033 2_455
C(11) H(30) 3.566 2_455
C(12) H(2) 3.507 3_576
C(12) H(3) 3.571 3_576
C(12) H(14) 3.046 3_576
C(12) H(28) 2.934 2_455
C(12) H(29) 3.266 2_455
C(12) H(30) 3.251 2_455
C(13) H(6) 3.307 3_566
C(13) H(28) 3.443 2_455
C(13) H(30) 3.204 2_455
C(13) H(42) 3.375 3_566
C(13) H(43) 3.363 3_566
C(14) H(30) 3.545 2_455
C(15) H(25) 3.541 3_565
C(15) H(35) 3.122 1_565
C(15) H(36) 3.202 1_565
C(16) H(2) 3.179 4_464
C(17) H(31) 3.467 3_565
C(18) H(31) 3.595 3_565
C(19) H(9) 3.586 4_454
C(19) H(11) 3.290 4_454
C(19) H(19) 3.317 3_565
C(19) H(31) 3.570 3_565
C(20) H(9) 3.403 2_545
C(20) H(10) 3.591 2_545
C(20) H(18) 3.559 3_565
C(20) H(19) 3.087 3_565
C(20) H(31) 3.422 3_565
C(20) H(36) 3.566 3_555
C(21) H(9) 3.411 2_545
C(21) H(10) 3.255 2_545
C(21) H(19) 3.572 3_565
C(21) H(31) 3.192 3_565
C(21) H(32) 3.309 3_565
C(21) H(33) 3.428 3_565
C(22) H(31) 3.196 3_565
C(22) H(32) 3.593 3_565
C(22) H(33) 3.063 3_565
C(23) H(2) 3.298 4_464
C(23) H(3) 3.586 4_464
C(23) H(14) 3.529 2_445
C(24) H(2) 3.543 4_464
C(24) H(27) 3.587 3_565
C(24) H(33) 3.533 3_565
C(26) H(4) 3.310 1_545
C(26) H(10) 3.113 2_545
C(27) H(4) 3.438 1_545
C(27) H(10) 3.202 2_545
C(27) H(12) 3.041 1_545
C(27) H(17) 3.181 1_545
C(27) H(18) 3.122 1_545
C(27) H(25) 3.487 3_555
C(28) H(12) 2.810 1_545
C(28) H(17) 3.565 1_545
C(28) H(18) 2.838 1_545
C(28) H(25) 3.327 3_555
C(29) H(12) 3.249 1_545
C(29) H(21) 3.570 2_445
C(31) H(4) 3.236 2_545
C(31) H(5) 3.001 2_545
C(32) H(15) 2.819 3_566
H(1) N(4) 3.254 3_566
H(1) H(20) 3.539 4_565
H(1) H(22) 3.334 4_565
H(2) C(12) 3.507 3_576
H(2) C(16) 3.179 4_565
H(2) C(23) 3.298 4_565
H(2) C(24) 3.543 4_565
H(2) H(13) 3.123 3_576
H(2) H(14) 2.962 3_576
H(2) H(20) 3.423 4_565
H(2) H(21) 3.423 4_565
H(2) H(22) 2.331 4_565
H(2) H(28) 2.570 4_565
H(2) H(29) 3.237 4_565
H(2) H(32) 2.676 4_565
H(3) C(12) 3.571 3_576
H(3) C(23) 3.586 4_565
H(3) H(14) 2.801 3_576
H(3) H(28) 2.623 4_565
H(3) H(32) 3.193 4_565
H(3) H(33) 3.239 4_565
H(3) H(44) 2.957 1_565
H(4) N(2) 3.102 2_555
H(4) C(26) 3.310 1_565
H(4) C(27) 3.438 1_565
H(4) C(31) 3.236 2_555
H(4) H(27) 3.412 2_555
H(4) H(34) 2.999 1_565
H(4) H(35) 3.266 1_565
H(4) H(39) 2.732 2_555
H(4) H(40) 2.881 2_555
H(5) C(31) 3.001 2_555
H(5) H(26) 3.313 2_555
H(5) H(39) 3.116 2_555
H(5) H(40) 2.458 2_555
H(5) H(41) 2.958 2_555
H(6) C(7) 3.474 3_566
H(6) C(13) 3.307 3_566
H(6) H(7) 2.612 3_566
H(6) H(15) 2.482 3_566
H(6) H(16) 3.209 3_566
H(7) C(7) 2.672 3_566
H(7) H(6) 2.612 3_566
H(7) H(7) 2.097 3_566
H(7) H(8) 2.913 3_566
H(8) N(4) 3.217 3_566
H(8) H(7) 2.913 3_566
H(8) H(15) 3.534 3_566
H(8) H(16) 3.289 3_566
H(9) C(19) 3.586 4_555
H(9) C(20) 3.403 2_555
H(9) C(21) 3.411 2_555
H(9) H(24) 2.751 4_555
H(9) H(25) 2.781 2_555
H(9) H(26) 2.801 2_555
H(9) H(35) 3.565 2_555
H(9) H(36) 3.051 4_555
H(10) C(20) 3.591 2_555
H(10) C(21) 3.255 2_555
H(10) C(26) 3.113 2_555
H(10) C(27) 3.202 2_555
H(10) H(24) 3.254 4_555
H(10) H(25) 3.298 2_555
H(10) H(26) 2.668 2_555
H(10) H(34) 2.578 2_555
H(10) H(35) 2.730 2_555
H(10) H(40) 3.490 2_555
H(11) C(19) 3.290 4_555
H(11) H(24) 2.345 4_555
H(11) H(35) 3.240 2_555
H(12) C(27) 3.041 1_565
H(12) C(28) 2.810 1_565
H(12) C(29) 3.249 1_565
H(12) H(35) 3.300 1_565
H(12) H(36) 2.964 1_565
H(12) H(37) 3.599 1_565
H(13) H(2) 3.123 3_576
H(13) H(14) 3.010 3_576
H(13) H(21) 3.500 2_455
H(13) H(28) 3.502 2_455
H(13) H(29) 3.153 2_455
H(13) H(42) 3.198 1_565
H(14) C(3) 3.382 3_576
H(14) C(4) 3.308 3_576
H(14) C(11) 3.337 3_576
H(14) C(12) 3.046 3_576
H(14) C(23) 3.529 2_455
H(14) H(2) 2.962 3_576
H(14) H(3) 2.801 3_576
H(14) H(13) 3.010 3_576
H(14) H(14) 2.389 3_576
H(14) H(28) 2.882 2_455
H(14) H(29) 3.583 2_455
H(14) H(42) 3.392 3_566
H(15) C(7) 3.356 3_566
H(15) C(32) 2.819 3_566
H(15) H(6) 2.482 3_566
H(15) H(8) 3.534 3_566
H(15) H(30) 3.480 2_455
H(15) H(42) 2.524 3_566
H(15) H(43) 2.417 3_566
H(15) H(44) 3.094 3_566
H(16) C(7) 3.556 3_566
H(16) H(6) 3.209 3_566
H(16) H(8) 3.289 3_566
H(16) H(37) 3.300 2_455
H(17) C(27) 3.181 1_565
H(17) C(28) 3.565 1_565
H(17) H(35) 2.632 1_565
H(17) H(36) 3.387 1_565
H(17) H(39) 3.426 2_555
H(17) H(41) 3.361 2_555
H(18) C(20) 3.559 3_565
H(18) C(27) 3.122 1_565
H(18) C(28) 2.838 1_565
H(18) H(25) 3.167 3_565
H(18) H(35) 2.854 1_565
H(18) H(36) 2.330 1_565
H(19) C(19) 3.317 3_565
H(19) C(20) 3.087 3_565
H(19) C(21) 3.572 3_565
H(19) H(24) 3.472 3_565
H(19) H(25) 3.149 3_565
H(19) H(35) 3.434 1_565
H(19) H(36) 3.564 1_565
H(20) N(4) 3.037 2_455
H(20) H(1) 3.539 4_464
H(20) H(2) 3.423 4_464
H(20) H(38) 3.353 2_455
H(21) C(29) 3.570 2_455
H(21) H(2) 3.423 4_464
H(21) H(13) 3.500 2_445
H(21) H(37) 3.042 2_455
H(21) H(38) 3.445 2_455
H(22) C(2) 3.555 4_464
H(22) C(3) 3.033 4_464
H(22) H(1) 3.334 4_464
H(22) H(2) 2.331 4_464
H(23) H(43) 3.365 4_454
H(23) H(44) 3.152 4_454
H(24) C(8) 2.918 4_454
H(24) H(9) 2.751 4_454
H(24) H(10) 3.254 4_454
H(24) H(11) 2.345 4_454
H(24) H(19) 3.472 3_565
H(24) H(25) 3.468 3_555
H(24) H(35) 3.026 3_555
H(24) H(39) 3.572 4_454
H(24) H(41) 3.341 4_454
H(25) C(8) 3.459 2_545
H(25) C(15) 3.541 3_565
H(25) C(27) 3.487 3_555
H(25) C(28) 3.327 3_555
H(25) H(9) 2.781 2_545
H(25) H(10) 3.298 2_545
H(25) H(18) 3.167 3_565
H(25) H(19) 3.149 3_565
H(25) H(24) 3.468 3_555
H(25) H(25) 3.125 3_555
H(25) H(35) 3.003 3_555
H(25) H(36) 2.680 3_555
H(26) C(1) 2.960 2_545
H(26) C(2) 3.219 2_545
H(26) C(3) 3.500 2_545
H(26) C(4) 3.537 2_545
H(26) C(5) 3.250 2_545
H(26) C(6) 2.939 2_545
H(26) C(8) 3.123 2_545
H(26) H(5) 3.313 2_545
H(26) H(9) 2.801 2_545
H(26) H(10) 2.668 2_545
H(26) H(31) 3.573 3_565
H(26) H(32) 3.236 3_565
H(26) H(33) 3.596 3_565
H(27) C(5) 3.488 2_545
H(27) C(24) 3.587 3_565
H(27) H(4) 3.412 2_545
H(27) H(31) 3.566 3_565
H(27) H(33) 2.971 3_565
H(28) C(3) 3.167 4_464
H(28) C(4) 3.187 4_464
H(28) C(11) 3.344 2_445
H(28) C(12) 2.934 2_445
H(28) C(13) 3.443 2_445
H(28) H(2) 2.570 4_464
H(28) H(3) 2.623 4_464
H(28) H(13) 3.502 2_445
H(28) H(14) 2.882 2_445
H(29) C(10) 3.450 2_445
H(29) C(11) 3.033 2_445
H(29) C(12) 3.266 2_445
H(29) H(2) 3.237 4_464
H(29) H(13) 3.153 2_445
H(29) H(14) 3.583 2_445
H(30) C(11) 3.566 2_445
H(30) C(12) 3.251 2_445
H(30) C(13) 3.204 2_445
H(30) C(14) 3.545 2_445
H(30) H(15) 3.480 2_445
H(31) C(17) 3.467 3_565
H(31) C(18) 3.595 3_565
H(31) C(19) 3.570 3_565
H(31) C(20) 3.422 3_565
H(31) C(21) 3.192 3_565
H(31) C(22) 3.196 3_565
H(31) H(26) 3.573 3_565
H(31) H(27) 3.566 3_565
H(31) H(33) 3.115 3_565
H(32) C(3) 2.862 4_464
H(32) C(4) 3.145 4_464
H(32) C(21) 3.309 3_565
H(32) C(22) 3.593 3_565
H(32) H(2) 2.676 4_464
H(32) H(3) 3.193 4_464
H(32) H(26) 3.236 3_565
H(33) C(4) 3.469 4_464
H(33) C(21) 3.428 3_565
H(33) C(22) 3.063 3_565
H(33) C(24) 3.533 3_565
H(33) H(3) 3.239 4_464
H(33) H(26) 3.596 3_565
H(33) H(27) 2.971 3_565
H(33) H(31) 3.115 3_565
H(33) H(33) 3.126 3_565
H(34) N(1) 3.517 2_545
H(34) N(2) 2.795 2_545
H(34) C(8) 3.539 2_545
H(34) H(4) 2.999 1_545
H(34) H(10) 2.578 2_545
H(34) H(39) 3.491 2_545
H(35) C(8) 3.339 2_545
H(35) C(15) 3.122 1_545
H(35) H(4) 3.266 1_545
H(35) H(9) 3.565 2_545
H(35) H(10) 2.730 2_545
H(35) H(11) 3.240 2_545
H(35) H(12) 3.300 1_545
H(35) H(17) 2.632 1_545
H(35) H(18) 2.854 1_545
H(35) H(19) 3.434 1_545
H(35) H(24) 3.026 3_555
H(35) H(25) 3.003 3_555
H(35) H(39) 3.178 2_545
H(36) C(15) 3.202 1_545
H(36) C(20) 3.566 3_555
H(36) H(9) 3.051 4_454
H(36) H(12) 2.964 1_545
H(36) H(17) 3.387 1_545
H(36) H(18) 2.330 1_545
H(36) H(19) 3.564 1_545
H(36) H(25) 2.680 3_555
H(37) H(12) 3.599 1_545
H(37) H(16) 3.300 2_445
H(37) H(21) 3.042 2_445
H(38) H(20) 3.353 2_445
H(38) H(21) 3.445 2_445
H(39) C(5) 3.380 2_545
H(39) C(6) 3.574 2_545
H(39) H(4) 2.732 2_545
H(39) H(5) 3.116 2_545
H(39) H(17) 3.426 2_545
H(39) H(24) 3.572 4_555
H(39) H(34) 3.491 2_555
H(39) H(35) 3.178 2_555
H(40) N(2) 3.462 2_545
H(40) C(5) 3.080 2_545
H(40) C(6) 2.854 2_545
H(40) H(4) 2.881 2_545
H(40) H(5) 2.458 2_545
H(40) H(10) 3.490 2_545
H(41) N(1) 3.509 2_545
H(41) N(2) 2.687 2_545
H(41) H(5) 2.958 2_545
H(41) H(17) 3.361 2_545
H(41) H(24) 3.341 4_555
H(42) C(13) 3.375 3_566
H(42) H(13) 3.198 1_545
H(42) H(14) 3.392 3_566
H(42) H(15) 2.524 3_566
H(43) C(13) 3.363 3_566
H(43) H(15) 2.417 3_566
H(43) H(23) 3.365 4_555
H(44) H(3) 2.957 1_545
H(44) H(15) 3.094 3_566
H(44) H(23) 3.152 4_555
W(1) Cr(1) 4.7679(7) .
W(1) Cr(2) 4.7473(7) .
Cr(1) Cr(2) 9.5149(10) .

loop_
_geom_torsion_atom_site_label_1
_geom_torsion_atom_site_label_2
_geom_torsion_atom_site_label_3
_geom_torsion_atom_site_label_4
_geom_torsion
P(1) W(1) P(2) C(9) -23.39(17)
P(1) W(1) P(2) C(15) 99.50(16)
P(1) W(1) P(2) C(16) -138.60(18)
P(2) W(1) P(1) C(1) -20.5(2)
P(2) W(1) P(1) C(7) 104.3(2)
P(2) W(1) P(1) C(8) -137.58(19)
P(1) W(1) P(3) C(17) 77.2(6)
P(1) W(1) P(3) C(23) -159.0(5)
P(1) W(1) P(3) C(24) -37.6(6)
P(3) W(1) P(1) C(1) 61.6(6)
P(3) W(1) P(1) C(7) -173.6(5)
P(3) W(1) P(1) C(8) -55.5(6)
P(1) W(1) P(4) C(25) 160.7(2)
P(1) W(1) P(4) C(31) -75.51(16)
P(1) W(1) P(4) C(32) 45.22(18)
P(4) W(1) P(1) C(1) 162.1(2)
P(4) W(1) P(1) C(7) -73.1(2)
P(4) W(1) P(1) C(8) 45.02(19)
P(1) W(1) N(1) N(2) 136(14)
N(1) W(1) P(1) C(1) 71.7(2)
N(1) W(1) P(1) C(7) -163.5(2)
N(1) W(1) P(1) C(8) -45.4(2)
P(1) W(1) N(3) N(4) -35(18)
N(3) W(1) P(1) C(1) -109.5(2)
N(3) W(1) P(1) C(7) 15.4(2)
N(3) W(1) P(1) C(8) 133.5(2)
P(2) W(1) P(3) C(17) 159.58(19)
P(2) W(1) P(3) C(23) -76.58(18)
P(2) W(1) P(3) C(24) 44.77(18)
P(3) W(1) P(2) C(9) 161.16(17)
P(3) W(1) P(2) C(15) -75.95(16)
P(3) W(1) P(2) C(16) 45.95(18)
P(2) W(1) P(4) C(25) 50.4(9)
P(2) W(1) P(4) C(31) 174.2(8)
P(2) W(1) P(4) C(32) -65.0(8)
P(4) W(1) P(2) C(9) 86.7(8)
P(4) W(1) P(2) C(15) -150.4(8)
P(4) W(1) P(2) C(16) -28.5(9)
P(2) W(1) N(1) N(2) -131(14)
N(1) W(1) P(2) C(9) -111.8(2)
N(1) W(1) P(2) C(15) 11.09(18)
N(1) W(1) P(2) C(16) 133.0(2)
P(2) W(1) N(3) N(4) -128(18)
N(3) W(1) P(2) C(9) 68.0(2)
N(3) W(1) P(2) C(15) -169.13(18)
N(3) W(1) P(2) C(16) -47.2(2)
P(3) W(1) P(4) C(25) -23.9(2)
P(3) W(1) P(4) C(31) 99.98(16)
P(3) W(1) P(4) C(32) -139.30(18)
P(4) W(1) P(3) C(17) -23.09(19)
P(4) W(1) P(3) C(23) 100.74(18)
P(4) W(1) P(3) C(24) -137.90(18)
P(3) W(1) N(1) N(2) -45(14)
N(1) W(1) P(3) C(17) 67.1(2)
N(1) W(1) P(3) C(23) -169.1(2)
N(1) W(1) P(3) C(24) -47.7(2)
P(3) W(1) N(3) N(4) 146(18)
N(3) W(1) P(3) C(17) -111.8(2)
N(3) W(1) P(3) C(23) 12.0(2)
N(3) W(1) P(3) C(24) 133.4(2)
P(4) W(1) N(1) N(2) 48(14)
N(1) W(1) P(4) C(25) -111.1(2)
N(1) W(1) P(4) C(31) 12.75(18)
N(1) W(1) P(4) C(32) 133.5(2)
P(4) W(1) N(3) N(4) 53(18)
N(3) W(1) P(4) C(25) 69.1(2)
N(3) W(1) P(4) C(31) -167.02(18)
N(3) W(1) P(4) C(32) -46.3(2)
N(1) W(1) N(3) N(4) 41(23)
N(3) W(1) N(1) N(2) 60(17)
C(1) Cr(1) C(2) C(3) 134.1(4)
C(2) Cr(1) C(1) P(1) 121.3(4)
C(2) Cr(1) C(1) C(6) -129.1(3)
C(1) Cr(1) C(3) C(2) -28.8(3)
C(1) Cr(1) C(3) C(4) 105.6(3)
C(3) Cr(1) C(1) P(1) 149.8(3)
C(3) Cr(1) C(1) C(2) 28.5(2)
C(3) Cr(1) C(1) C(6) -100.6(2)
C(1) Cr(1) C(4) C(3) -66.3(3)
C(1) Cr(1) C(4) C(5) 66.1(3)
C(4) Cr(1) C(1) P(1) -173.9(3)
C(4) Cr(1) C(1) C(2) 64.7(2)
C(4) Cr(1) C(1) C(6) -64.4(2)
C(1) Cr(1) C(5) C(4) -105.7(3)
C(1) Cr(1) C(5) C(6) 28.4(2)
C(5) Cr(1) C(1) P(1) -137.5(3)
C(5) Cr(1) C(1) C(2) 101.2(3)
C(5) Cr(1) C(1) C(6) -27.9(2)
C(1) Cr(1) C(6) C(5) -134.8(3)
C(6) Cr(1) C(1) P(1) -109.5(4)
C(6) Cr(1) C(1) C(2) 129.1(3)
C(1) Cr(1) C(9) P(2) -26.8(3)
C(1) Cr(1) C(9) C(10) -146.6(3)
C(1) Cr(1) C(9) C(14) 84.0(3)
C(9) Cr(1) C(1) P(1) -25.9(3)
C(9) Cr(1) C(1) C(2) -147.2(2)
C(9) Cr(1) C(1) C(6) 83.7(2)
C(1) Cr(1) C(10) C(9) 46.4(3)
C(1) Cr(1) C(10) C(11) -179.2(2)
C(10) Cr(1) C(1) P(1) -53.7(4)
C(10) Cr(1) C(1) C(2) -175.0(2)
C(10) Cr(1) C(1) C(6) 55.9(3)
C(1) Cr(1) C(11) C(10) 3.5(12)
C(1) Cr(1) C(11) C(12) 137.5(10)
C(11) Cr(1) C(1) P(1) -56.6(12)
C(11) Cr(1) C(1) C(2) -177.9(9)
C(11) Cr(1) C(1) C(6) 52.9(11)
C(1) Cr(1) C(12) C(11) -166.8(3)
C(1) Cr(1) C(12) C(13) -34.9(4)
C(12) Cr(1) C(1) P(1) 70.0(4)
C(12) Cr(1) C(1) C(2) -51.3(4)
C(12) Cr(1) C(1) C(6) 179.6(3)
C(1) Cr(1) C(13) C(12) 160.9(2)
C(1) Cr(1) C(13) C(14) -64.9(2)
C(13) Cr(1) C(1) P(1) 47.3(3)
C(13) Cr(1) C(1) C(2) -74.1(3)
C(13) Cr(1) C(1) C(6) 156.8(2)
C(1) Cr(1) C(14) C(9) -101.5(2)
C(1) Cr(1) C(14) C(13) 124.0(2)
C(14) Cr(1) C(1) P(1) 12.9(3)
C(14) Cr(1) C(1) C(2) -108.4(2)
C(14) Cr(1) C(1) C(6) 122.5(2)
C(2) Cr(1) C(3) C(4) 134.4(4)
C(3) Cr(1) C(2) C(1) -134.1(4)
C(2) Cr(1) C(4) C(3) -28.6(3)
C(2) Cr(1) C(4) C(5) 103.8(3)
C(4) Cr(1) C(2) C(1) -106.3(3)
C(4) Cr(1) C(2) C(3) 27.8(3)
C(2) Cr(1) C(5) C(4) -66.8(3)
C(2) Cr(1) C(5) C(6) 67.3(2)
C(5) Cr(1) C(2) C(1) -69.3(2)
C(5) Cr(1) C(2) C(3) 64.8(3)
C(2) Cr(1) C(6) C(1) 31.6(2)
C(2) Cr(1) C(6) C(5) -103.2(2)
C(6) Cr(1) C(2) C(1) -31.6(2)
C(6) Cr(1) C(2) C(3) 102.6(3)
C(2) Cr(1) C(9) P(2) -54.4(4)
C(2) Cr(1) C(9) C(10) -174.1(3)
C(2) Cr(1) C(9) C(14) 56.5(3)
C(9) Cr(1) C(2) C(1) 45.7(3)
C(9) Cr(1) C(2) C(3) 179.8(3)
C(2) Cr(1) C(10) C(9) 27.2(13)
C(2) Cr(1) C(10) C(11) 161.6(11)
C(10) Cr(1) C(2) C(1) 22.8(13)
C(10) Cr(1) C(2) C(3) 156.9(11)
C(2) Cr(1) C(11) C(10) -173.8(3)
C(2) Cr(1) C(11) C(12) -39.8(4)
C(11) Cr(1) C(2) C(1) 179.3(3)
C(11) Cr(1) C(2) C(3) -46.6(5)
C(2) Cr(1) C(12) C(11) 159.5(2)
C(2) Cr(1) C(12) C(13) -68.7(3)
C(12) Cr(1) C(2) C(1) 152.9(2)
C(12) Cr(1) C(2) C(3) -73.0(3)
C(2) Cr(1) C(13) C(12) 122.8(2)
C(2) Cr(1) C(13) C(14) -103.1(2)
C(13) Cr(1) C(2) C(1) 117.3(2)
C(13) Cr(1) C(2) C(3) -108.5(3)
C(2) Cr(1) C(14) C(9) -140.0(2)
C(2) Cr(1) C(14) C(13) 85.4(2)
C(14) Cr(1) C(2) C(1) 78.5(3)
C(14) Cr(1) C(2) C(3) -147.3(3)
C(3) Cr(1) C(4) C(5) 132.5(4)
C(4) Cr(1) C(3) C(2) -134.4(4)
C(3) Cr(1) C(5) C(4) -29.0(2)
C(3) Cr(1) C(5) C(6) 105.0(2)
C(5) Cr(1) C(3) C(2) -105.1(3)
C(5) Cr(1) C(3) C(4) 29.2(3)
C(3) Cr(1) C(6) C(1) 69.9(2)
C(3) Cr(1) C(6) C(5) -64.9(2)
C(6) Cr(1) C(3) C(2) -67.7(3)
C(6) Cr(1) C(3) C(4) 66.7(3)
C(3) Cr(1) C(9) P(2) -53.6(14)
C(3) Cr(1) C(9) C(10) -173.3(12)
C(3) Cr(1) C(9) C(14) 57.2(13)
C(9) Cr(1) C(3) C(2) -0.9(14)
C(9) Cr(1) C(3) C(4) 133.5(12)
C(3) Cr(1) C(10) C(9) 177.9(3)
C(3) Cr(1) C(10) C(11) -47.6(5)
C(10) Cr(1) C(3) C(2) -172.5(3)
C(10) Cr(1) C(3) C(4) -38.1(5)
C(3) Cr(1) C(11) C(10) 155.1(2)
C(3) Cr(1) C(11) C(12) -70.9(3)
C(11) Cr(1) C(3) C(2) 156.3(3)
C(11) Cr(1) C(3) C(4) -69.3(3)
C(3) Cr(1) C(12) C(11) 121.8(2)
C(3) Cr(1) C(12) C(13) -106.4(2)
C(12) Cr(1) C(3) C(2) 119.8(3)
C(12) Cr(1) C(3) C(4) -105.9(3)
C(3) Cr(1) C(13) C(12) 83.8(2)
C(3) Cr(1) C(13) C(14) -142.0(2)
C(13) Cr(1) C(3) C(2) 81.2(3)
C(13) Cr(1) C(3) C(4) -144.4(3)
C(3) Cr(1) C(14) C(9) -169.0(2)
C(3) Cr(1) C(14) C(13) 56.4(3)
C(14) Cr(1) C(3) C(2) 48.1(4)
C(14) Cr(1) C(3) C(4) -177.5(3)
C(4) Cr(1) C(5) C(6) 134.1(4)
C(5) Cr(1) C(4) C(3) -132.5(4)
C(4) Cr(1) C(6) C(1) 106.7(2)
C(4) Cr(1) C(6) C(5) -28.1(2)
C(6) Cr(1) C(4) C(3) -103.9(3)
C(6) Cr(1) C(4) C(5) 28.6(2)
C(4) Cr(1) C(9) P(2) 69.5(4)
C(4) Cr(1) C(9) C(10) -50.2(4)
C(4) Cr(1) C(9) C(14) -179.6(3)
C(9) Cr(1) C(4) C(3) -167.5(3)
C(9) Cr(1) C(4) C(5) -35.0(5)
C(4) Cr(1) C(10) C(9) 153.0(2)
C(4) Cr(1) C(10) C(11) -72.5(3)
C(10) Cr(1) C(4) C(3) 159.7(3)
C(10) Cr(1) C(4) C(5) -67.8(3)
C(4) Cr(1) C(11) C(10) 119.6(3)
C(4) Cr(1) C(11) C(12) -106.5(2)
C(11) Cr(1) C(4) C(3) 122.8(3)
C(11) Cr(1) C(4) C(5) -104.7(3)
C(4) Cr(1) C(12) C(11) 83.5(2)
C(4) Cr(1) C(12) C(13) -144.7(2)
C(12) Cr(1) C(4) C(3) 84.1(3)
C(12) Cr(1) C(4) C(5) -143.4(2)
C(4) Cr(1) C(13) C(12) 52.8(3)
C(4) Cr(1) C(13) C(14) -173.1(2)
C(13) Cr(1) C(4) C(3) 53.0(4)
C(13) Cr(1) C(4) C(5) -174.5(2)
C(4) Cr(1) C(14) C(9) 178.4(15)
C(4) Cr(1) C(14) C(13) 43.8(17)
C(14) Cr(1) C(4) C(3) 14.5(17)
C(14) Cr(1) C(4) C(5) 146.9(15)
C(5) Cr(1) C(6) C(1) 134.8(3)
C(6) Cr(1) C(5) C(4) -134.1(4)
C(5) Cr(1) C(9) P(2) 46.9(3)
C(5) Cr(1) C(9) C(10) -72.8(3)
C(5) Cr(1) C(9) C(14) 157.7(2)
C(9) Cr(1) C(5) C(4) 160.6(2)
C(9) Cr(1) C(5) C(6) -65.3(3)
C(5) Cr(1) C(10) C(9) 118.0(3)
C(5) Cr(1) C(10) C(11) -107.6(3)
C(10) Cr(1) C(5) C(4) 123.0(2)
C(10) Cr(1) C(5) C(6) -103.0(2)
C(5) Cr(1) C(11) C(10) 81.1(3)
C(5) Cr(1) C(11) C(12) -144.9(2)
C(11) Cr(1) C(5) C(4) 84.8(3)
C(11) Cr(1) C(5) C(6) -141.1(2)
C(5) Cr(1) C(12) C(11) 51.9(3)
C(5) Cr(1) C(12) C(13) -176.3(2)
C(12) Cr(1) C(5) C(4) 54.2(3)
C(12) Cr(1) C(5) C(6) -171.7(2)
C(5) Cr(1) C(13) C(12) 22.6(15)
C(5) Cr(1) C(13) C(14) 156.8(14)
C(13) Cr(1) C(5) C(4) 34.4(15)
C(13) Cr(1) C(5) C(6) 168.4(13)
C(5) Cr(1) C(14) C(9) -40.5(4)
C(5) Cr(1) C(14) C(13) -175.0(3)
C(14) Cr(1) C(5) C(4) -172.9(3)
C(14) Cr(1) C(5) C(6) -38.9(4)
C(6) Cr(1) C(9) P(2) 12.3(3)
C(6) Cr(1) C(9) C(10) -107.4(3)
C(6) Cr(1) C(9) C(14) 123.1(2)
C(9) Cr(1) C(6) C(1) -101.7(2)
C(9) Cr(1) C(6) C(5) 123.5(2)
C(6) Cr(1) C(10) C(9) 79.1(3)
C(6) Cr(1) C(10) C(11) -146.4(2)
C(10) Cr(1) C(6) C(1) -140.3(2)
C(10) Cr(1) C(6) C(5) 84.9(2)
C(6) Cr(1) C(11) C(10) 48.1(3)
C(6) Cr(1) C(11) C(12) -177.9(2)
C(11) Cr(1) C(6) C(1) -168.7(2)
C(11) Cr(1) C(6) C(5) 56.5(3)
C(6) Cr(1) C(12) C(11) 11.2(13)
C(6) Cr(1) C(12) C(13) 143.0(11)
C(12) Cr(1) C(6) C(1) -178.3(11)
C(12) Cr(1) C(6) C(5) 46.9(13)
C(6) Cr(1) C(13) C(12) -171.0(3)
C(6) Cr(1) C(13) C(14) -36.9(4)
C(13) Cr(1) C(6) C(1) -42.7(4)
C(13) Cr(1) C(6) C(5) -177.5(3)
C(6) Cr(1) C(14) C(9) -65.8(3)
C(6) Cr(1) C(14) C(13) 159.7(2)
C(14) Cr(1) C(6) C(1) -66.7(2)
C(14) Cr(1) C(6) C(5) 158.5(2)
C(9) Cr(1) C(10) C(11) 134.4(4)
C(10) Cr(1) C(9) P(2) 119.7(4)
C(10) Cr(1) C(9) C(14) -129.5(4)
C(9) Cr(1) C(11) C(10) -28.6(2)
C(9) Cr(1) C(11) C(12) 105.3(2)
C(11) Cr(1) C(9) P(2) 147.7(3)
C(11) Cr(1) C(9) C(10) 27.9(2)
C(11) Cr(1) C(9) C(14) -101.5(3)
C(9) Cr(1) C(12) C(11) -66.1(2)
C(9) Cr(1) C(12) C(13) 65.7(2)
C(12) Cr(1) C(9) P(2) -175.4(3)
C(12) Cr(1) C(9) C(10) 64.8(3)
C(12) Cr(1) C(9) C(14) -64.6(2)
C(9) Cr(1) C(13) C(12) -105.8(2)
C(9) Cr(1) C(13) C(14) 28.4(2)
C(13) Cr(1) C(9) P(2) -138.8(3)
C(13) Cr(1) C(9) C(10) 101.4(3)
C(13) Cr(1) C(9) C(14) -28.0(2)
C(9) Cr(1) C(14) C(13) -134.6(4)
C(14) Cr(1) C(9) P(2) -110.8(4)
C(14) Cr(1) C(9) C(10) 129.5(4)
C(10) Cr(1) C(11) C(12) 134.0(4)
C(11) Cr(1) C(10) C(9) -134.4(4)
C(10) Cr(1) C(12) C(11) -28.4(2)
C(10) Cr(1) C(12) C(13) 103.4(2)
C(12) Cr(1) C(10) C(9) -106.0(3)
C(12) Cr(1) C(10) C(11) 28.4(2)
C(10) Cr(1) C(13) C(12) -67.0(2)
C(10) Cr(1) C(13) C(14) 67.2(2)
C(13) Cr(1) C(10) C(9) -68.8(3)
C(13) Cr(1) C(10) C(11) 65.6(3)
C(10) Cr(1) C(14) C(9) 31.5(2)
C(10) Cr(1) C(14) C(13) -103.1(3)
C(14) Cr(1) C(10) C(9) -31.2(2)
C(14) Cr(1) C(10) C(11) 103.3(3)
C(11) Cr(1) C(12) C(13) 131.8(3)
C(12) Cr(1) C(11) C(10) -134.0(4)
C(11) Cr(1) C(13) C(12) -29.7(2)
C(11) Cr(1) C(13) C(14) 104.4(2)
C(13) Cr(1) C(11) C(10) -104.5(3)
C(13) Cr(1) C(11) C(12) 29.5(2)
C(11) Cr(1) C(14) C(9) 68.9(2)
C(11) Cr(1) C(14) C(13) -65.6(2)
C(14) Cr(1) C(11) C(10) -67.1(2)
C(14) Cr(1) C(11) C(12) 66.9(2)
C(12) Cr(1) C(13) C(14) 134.1(3)
C(13) Cr(1) C(12) C(11) -131.8(3)
C(12) Cr(1) C(14) C(9) 106.4(3)
C(12) Cr(1) C(14) C(13) -28.2(2)
C(14) Cr(1) C(12) C(11) -103.4(2)
C(14) Cr(1) C(12) C(13) 28.4(2)
C(13) Cr(1) C(14) C(9) 134.6(4)
C(14) Cr(1) C(13) C(12) -134.1(3)
C(17) Cr(2) C(18) C(19) 134.2(4)
C(18) Cr(2) C(17) P(3) 121.3(4)
C(18) Cr(2) C(17) C(22) -128.0(4)
C(17) Cr(2) C(19) C(18) -28.6(2)
C(17) Cr(2) C(19) C(20) 106.1(3)
C(19) Cr(2) C(17) P(3) 149.6(3)
C(19) Cr(2) C(17) C(18) 28.3(3)
C(19) Cr(2) C(17) C(22) -99.7(3)
C(17) Cr(2) C(20) C(19) -65.5(3)
C(17) Cr(2) C(20) C(21) 65.7(2)
C(20) Cr(2) C(17) P(3) -174.2(3)
C(20) Cr(2) C(17) C(18) 64.5(3)
C(20) Cr(2) C(17) C(22) -63.5(2)
C(17) Cr(2) C(21) C(20) -105.9(2)
C(17) Cr(2) C(21) C(22) 28.4(2)
C(21) Cr(2) C(17) P(3) -137.7(3)
C(21) Cr(2) C(17) C(18) 100.9(3)
C(21) Cr(2) C(17) C(22) -27.0(2)
C(17) Cr(2) C(22) C(21) -135.3(3)
C(22) Cr(2) C(17) P(3) -110.7(3)
C(22) Cr(2) C(17) C(18) 128.0(4)
C(17) Cr(2) C(25) P(4) -29.2(3)
C(17) Cr(2) C(25) C(26) -148.2(2)
C(17) Cr(2) C(25) C(30) 82.6(3)
C(25) Cr(2) C(17) P(3) -26.8(3)
C(25) Cr(2) C(17) C(18) -148.2(3)
C(25) Cr(2) C(17) C(22) 83.9(2)
C(17) Cr(2) C(26) C(25) 44.7(4)
C(17) Cr(2) C(26) C(27) 178.7(3)
C(26) Cr(2) C(17) P(3) -53.8(4)
C(26) Cr(2) C(17) C(18) -175.1(3)
C(26) Cr(2) C(17) C(22) 56.9(3)
C(17) Cr(2) C(27) C(26) -6.1(15)
C(17) Cr(2) C(27) C(28) 128.1(13)
C(27) Cr(2) C(17) P(3) -48.6(15)
C(27) Cr(2) C(17) C(18) -170.0(13)
C(27) Cr(2) C(17) C(22) 62.0(14)
C(17) Cr(2) C(28) C(27) -167.2(3)
C(17) Cr(2) C(28) C(29) -35.8(4)
C(28) Cr(2) C(17) P(3) 69.1(4)
C(28) Cr(2) C(17) C(18) -52.3(4)
C(28) Cr(2) C(17) C(22) 179.7(3)
C(17) Cr(2) C(29) C(28) 159.5(2)
C(17) Cr(2) C(29) C(30) -66.1(2)
C(29) Cr(2) C(17) P(3) 46.2(3)
C(29) Cr(2) C(17) C(18) -75.2(3)
C(29) Cr(2) C(17) C(22) 156.9(2)
C(17) Cr(2) C(30) C(25) -102.8(2)
C(17) Cr(2) C(30) C(29) 122.2(2)
C(30) Cr(2) C(17) P(3) 11.7(2)
C(30) Cr(2) C(17) C(18) -109.6(3)
C(30) Cr(2) C(17) C(22) 122.4(2)
C(18) Cr(2) C(19) C(20) 134.8(4)
C(19) Cr(2) C(18) C(17) -134.2(4)
C(18) Cr(2) C(20) C(19) -28.2(2)
C(18) Cr(2) C(20) C(21) 103.0(3)
C(20) Cr(2) C(18) C(17) -106.5(3)
C(20) Cr(2) C(18) C(19) 27.6(3)
C(18) Cr(2) C(21) C(20) -67.2(2)
C(18) Cr(2) C(21) C(22) 67.1(2)
C(21) Cr(2) C(18) C(17) -69.3(3)
C(21) Cr(2) C(18) C(19) 64.9(3)
C(18) Cr(2) C(22) C(17) 32.0(2)
C(18) Cr(2) C(22) C(21) -103.3(2)
C(22) Cr(2) C(18) C(17) -32.5(2)
C(22) Cr(2) C(18) C(19) 101.7(3)
C(18) Cr(2) C(25) P(4) -55.9(4)
C(18) Cr(2) C(25) C(26) -174.9(2)
C(18) Cr(2) C(25) C(30) 55.8(3)
C(25) Cr(2) C(18) C(17) 44.6(4)
C(25) Cr(2) C(18) C(19) 178.7(3)
C(18) Cr(2) C(26) C(25) 24.7(14)
C(18) Cr(2) C(26) C(27) 158.7(12)
C(26) Cr(2) C(18) C(17) 23.6(14)
C(26) Cr(2) C(18) C(19) 157.8(12)
C(18) Cr(2) C(27) C(26) -173.5(3)
C(18) Cr(2) C(27) C(28) -39.3(5)
C(27) Cr(2) C(18) C(17) 176.9(4)
C(27) Cr(2) C(18) C(19) -48.9(5)
C(18) Cr(2) C(28) C(27) 159.3(2)
C(18) Cr(2) C(28) C(29) -69.4(3)
C(28) Cr(2) C(18) C(17) 151.0(3)
C(28) Cr(2) C(18) C(19) -74.9(3)
C(18) Cr(2) C(29) C(28) 121.5(2)
C(18) Cr(2) C(29) C(30) -104.1(2)
C(29) Cr(2) C(18) C(17) 115.5(3)
C(29) Cr(2) C(18) C(19) -110.3(3)
C(18) Cr(2) C(30) C(25) -140.7(2)
C(18) Cr(2) C(30) C(29) 84.3(2)
C(30) Cr(2) C(18) C(17) 77.1(3)
C(30) Cr(2) C(18) C(19) -148.7(3)
C(19) Cr(2) C(20) C(21) 131.2(4)
C(20) Cr(2) C(19) C(18) -134.8(4)
C(19) Cr(2) C(21) C(20) -29.8(2)
C(19) Cr(2) C(21) C(22) 104.5(2)
C(21) Cr(2) C(19) C(18) -104.8(3)
C(21) Cr(2) C(19) C(20) 30.0(2)
C(19) Cr(2) C(22) C(17) 70.1(2)
C(19) Cr(2) C(22) C(21) -65.2(2)
C(22) Cr(2) C(19) C(18) -68.2(3)
C(22) Cr(2) C(19) C(20) 66.6(3)
C(19) Cr(2) C(25) P(4) -51.0(14)
C(19) Cr(2) C(25) C(26) -170.0(12)
C(19) Cr(2) C(25) C(30) 60.8(13)
C(25) Cr(2) C(19) C(18) -5.9(14)
C(25) Cr(2) C(19) C(20) 128.9(12)
C(19) Cr(2) C(26) C(25) 176.9(3)
C(19) Cr(2) C(26) C(27) -49.1(5)
C(26) Cr(2) C(19) C(18) -173.3(3)
C(26) Cr(2) C(19) C(20) -38.5(5)
C(19) Cr(2) C(27) C(26) 154.4(3)
C(19) Cr(2) C(27) C(28) -71.4(3)
C(27) Cr(2) C(19) C(18) 154.5(3)
C(27) Cr(2) C(19) C(20) -70.7(3)
C(19) Cr(2) C(28) C(27) 121.5(3)
C(19) Cr(2) C(28) C(29) -107.2(2)
C(28) Cr(2) C(19) C(18) 117.6(3)
C(28) Cr(2) C(19) C(20) -107.6(3)
C(19) Cr(2) C(29) C(28) 83.3(2)
C(19) Cr(2) C(29) C(30) -142.3(2)
C(29) Cr(2) C(19) C(18) 79.3(3)
C(29) Cr(2) C(19) C(20) -145.9(2)
C(19) Cr(2) C(30) C(25) -168.5(2)
C(19) Cr(2) C(30) C(29) 56.5(3)
C(30) Cr(2) C(19) C(18) 46.3(4)
C(30) Cr(2) C(19) C(20) -179.0(2)
C(20) Cr(2) C(21) C(22) 134.3(3)
C(21) Cr(2) C(20) C(19) -131.2(4)
C(20) Cr(2) C(22) C(17) 107.1(2)
C(20) Cr(2) C(22) C(21) -28.2(2)
C(22) Cr(2) C(20) C(19) -103.3(3)
C(22) Cr(2) C(20) C(21) 27.9(2)
C(20) Cr(2) C(25) P(4) 67.2(4)
C(20) Cr(2) C(25) C(26) -51.8(4)
C(20) Cr(2) C(25) C(30) 178.9(3)
C(25) Cr(2) C(20) C(19) -166.9(3)
C(25) Cr(2) C(20) C(21) -35.7(4)
C(20) Cr(2) C(26) C(25) 151.8(2)
C(20) Cr(2) C(26) C(27) -74.2(3)
C(26) Cr(2) C(20) C(19) 159.5(2)
C(26) Cr(2) C(20) C(21) -69.3(3)
C(20) Cr(2) C(27) C(26) 118.3(3)
C(20) Cr(2) C(27) C(28) -107.5(3)
C(27) Cr(2) C(20) C(19) 121.9(3)
C(27) Cr(2) C(20) C(21) -106.9(2)
C(20) Cr(2) C(28) C(27) 83.3(3)
C(20) Cr(2) C(28) C(29) -145.4(2)
C(28) Cr(2) C(20) C(19) 83.0(3)
C(28) Cr(2) C(20) C(21) -145.9(2)
C(20) Cr(2) C(29) C(28) 52.7(3)
C(20) Cr(2) C(29) C(30) -172.9(2)
C(29) Cr(2) C(20) C(19) 51.8(4)
C(29) Cr(2) C(20) C(21) -177.0(2)
C(20) Cr(2) C(30) C(25) -174.4(16)
C(20) Cr(2) C(30) C(29) 50.5(18)
C(30) Cr(2) C(20) C(19) 6.7(19)
C(30) Cr(2) C(20) C(21) 137.9(17)
C(21) Cr(2) C(22) C(17) 135.3(3)
C(22) Cr(2) C(21) C(20) -134.3(3)
C(21) Cr(2) C(25) P(4) 44.2(3)
C(21) Cr(2) C(25) C(26) -74.8(3)
C(21) Cr(2) C(25) C(30) 155.9(2)
C(25) Cr(2) C(21) C(20) 160.0(2)
C(25) Cr(2) C(21) C(22) -65.7(2)
C(21) Cr(2) C(26) C(25) 116.2(2)
C(21) Cr(2) C(26) C(27) -109.8(3)
C(26) Cr(2) C(21) C(20) 121.9(2)
C(26) Cr(2) C(21) C(22) -103.8(2)
C(21) Cr(2) C(27) C(26) 79.8(3)
C(21) Cr(2) C(27) C(28) -146.0(2)
C(27) Cr(2) C(21) C(20) 83.6(2)
C(27) Cr(2) C(21) C(22) -142.1(2)
C(21) Cr(2) C(28) C(27) 52.2(3)
C(21) Cr(2) C(28) C(29) -176.4(2)
C(28) Cr(2) C(21) C(20) 52.3(3)
C(28) Cr(2) C(21) C(22) -173.4(2)
C(21) Cr(2) C(29) C(28) 30(2)
C(21) Cr(2) C(29) C(30) 164.3(19)
C(29) Cr(2) C(21) C(20) 25(2)
C(29) Cr(2) C(21) C(22) 159.4(19)
C(21) Cr(2) C(30) C(25) -42.7(4)
C(21) Cr(2) C(30) C(29) -177.7(3)
C(30) Cr(2) C(21) C(20) -172.5(3)
C(30) Cr(2) C(21) C(22) -38.2(4)
C(22) Cr(2) C(25) P(4) 10.3(3)
C(22) Cr(2) C(25) C(26) -108.7(2)
C(22) Cr(2) C(25) C(30) 122.1(2)
C(25) Cr(2) C(22) C(17) -101.9(2)
C(25) Cr(2) C(22) C(21) 122.8(2)
C(22) Cr(2) C(26) C(25) 78.4(3)
C(22) Cr(2) C(26) C(27) -147.6(3)
C(26) Cr(2) C(22) C(17) -140.3(2)
C(26) Cr(2) C(22) C(21) 84.4(2)
C(22) Cr(2) C(27) C(26) 47.5(4)
C(22) Cr(2) C(27) C(28) -178.3(2)
C(27) Cr(2) C(22) C(17) -168.7(2)
C(27) Cr(2) C(22) C(21) 56.0(3)
C(22) Cr(2) C(28) C(27) 11.3(18)
C(22) Cr(2) C(28) C(29) 142.6(16)
C(28) Cr(2) C(22) C(17) -178.6(16)
C(28) Cr(2) C(22) C(21) 46.0(18)
C(22) Cr(2) C(29) C(28) -173.2(2)
C(22) Cr(2) C(29) C(30) -38.8(4)
C(29) Cr(2) C(22) C(17) -41.6(4)
C(29) Cr(2) C(22) C(21) -176.9(2)
C(22) Cr(2) C(30) C(25) -66.9(3)
C(22) Cr(2) C(30) C(29) 158.1(2)
C(30) Cr(2) C(22) C(17) -66.5(2)
C(30) Cr(2) C(22) C(21) 158.1(2)
C(25) Cr(2) C(26) C(27) 134.0(4)
C(26) Cr(2) C(25) P(4) 119.0(4)
C(26) Cr(2) C(25) C(30) -129.3(4)
C(25) Cr(2) C(27) C(26) -28.8(3)
C(25) Cr(2) C(27) C(28) 105.3(3)
C(27) Cr(2) C(25) P(4) 147.3(3)
C(27) Cr(2) C(25) C(26) 28.3(3)
C(27) Cr(2) C(25) C(30) -100.9(3)
C(25) Cr(2) C(28) C(27) -66.1(3)
C(25) Cr(2) C(28) C(29) 65.2(2)
C(28) Cr(2) C(25) P(4) -175.6(3)
C(28) Cr(2) C(25) C(26) 65.4(3)
C(28) Cr(2) C(25) C(30) -63.9(3)
C(25) Cr(2) C(29) C(28) -106.3(2)
C(25) Cr(2) C(29) C(30) 28.1(2)
C(29) Cr(2) C(25) P(4) -139.4(3)
C(29) Cr(2) C(25) C(26) 101.6(3)
C(29) Cr(2) C(25) C(30) -27.6(2)
C(25) Cr(2) C(30) C(29) -135.0(4)
C(30) Cr(2) C(25) P(4) -111.7(4)
C(30) Cr(2) C(25) C(26) 129.3(4)
C(26) Cr(2) C(27) C(28) 134.2(4)
C(27) Cr(2) C(26) C(25) -134.0(4)
C(26) Cr(2) C(28) C(27) -28.4(3)
C(26) Cr(2) C(28) C(29) 103.0(2)
C(28) Cr(2) C(26) C(25) -105.7(3)
C(28) Cr(2) C(26) C(27) 28.3(3)
C(26) Cr(2) C(29) C(28) -67.6(2)
C(26) Cr(2) C(29) C(30) 66.8(2)
C(29) Cr(2) C(26) C(25) -68.6(3)
C(29) Cr(2) C(26) C(27) 65.4(3)
C(26) Cr(2) C(30) C(25) 31.5(2)
C(26) Cr(2) C(30) C(29) -103.5(3)
C(30) Cr(2) C(26) C(25) -31.2(2)
C(30) Cr(2) C(26) C(27) 102.8(3)
C(27) Cr(2) C(28) C(29) 131.3(4)
C(28) Cr(2) C(27) C(26) -134.2(4)
C(27) Cr(2) C(29) C(28) -30.1(2)
C(27) Cr(2) C(29) C(30) 104.3(2)
C(29) Cr(2) C(27) C(26) -104.5(3)
C(29) Cr(2) C(27) C(28) 29.7(2)
C(27) Cr(2) C(30) C(25) 69.3(2)
C(27) Cr(2) C(30) C(29) -65.7(2)
C(30) Cr(2) C(27) C(26) -67.3(3)
C(30) Cr(2) C(27) C(28) 66.9(3)
C(28) Cr(2) C(29) C(30) 134.4(3)
C(29) Cr(2) C(28) C(27) -131.3(4)
C(28) Cr(2) C(30) C(25) 107.1(3)
C(28) Cr(2) C(30) C(29) -27.9(2)
C(30) Cr(2) C(28) C(27) -103.1(3)
C(30) Cr(2) C(28) C(29) 28.2(2)
C(29) Cr(2) C(30) C(25) 135.0(4)
C(30) Cr(2) C(29) C(28) -134.4(3)
W(1) P(1) C(1) Cr(1) 50.1(3)
W(1) P(1) C(1) C(2) 142.5(3)
W(1) P(1) C(1) C(6) -35.2(4)
C(7) P(1) C(1) Cr(1) -82.0(3)
C(7) P(1) C(1) C(2) 10.4(4)
C(7) P(1) C(1) C(6) -167.3(3)
C(8) P(1) C(1) Cr(1) 177.6(3)
C(8) P(1) C(1) C(2) -90.0(4)
C(8) P(1) C(1) C(6) 92.3(3)
W(1) P(2) C(9) Cr(1) 52.6(3)
W(1) P(2) C(9) C(10) 145.3(2)
W(1) P(2) C(9) C(14) -35.1(3)
C(15) P(2) C(9) Cr(1) -77.0(3)
C(15) P(2) C(9) C(10) 15.7(3)
C(15) P(2) C(9) C(14) -164.7(3)
C(16) P(2) C(9) Cr(1) 179.6(3)
C(16) P(2) C(9) C(10) -87.7(3)
C(16) P(2) C(9) C(14) 91.9(3)
W(1) P(3) C(17) Cr(2) 53.7(3)
W(1) P(3) C(17) C(18) 146.2(3)
W(1) P(3) C(17) C(22) -32.7(4)
C(23) P(3) C(17) Cr(2) -77.8(3)
C(23) P(3) C(17) C(18) 14.7(4)
C(23) P(3) C(17) C(22) -164.2(3)
C(24) P(3) C(17) Cr(2) -179.9(2)
C(24) P(3) C(17) C(18) -87.4(4)
C(24) P(3) C(17) C(22) 93.7(3)
W(1) P(4) C(25) Cr(2) 55.3(3)
W(1) P(4) C(25) C(26) 146.0(3)
W(1) P(4) C(25) C(30) -31.2(4)
C(31) P(4) C(25) Cr(2) -75.7(3)
C(31) P(4) C(25) C(26) 15.1(4)
C(31) P(4) C(25) C(30) -162.1(3)
C(32) P(4) C(25) Cr(2) -177.4(3)
C(32) P(4) C(25) C(26) -86.7(4)
C(32) P(4) C(25) C(30) 96.2(4)
Cr(1) C(1) C(2) C(3) -52.3(3)
Cr(1) C(1) C(6) C(5) 52.2(3)
P(1) C(1) C(2) Cr(1) -123.1(3)
P(1) C(1) C(2) C(3) -175.3(3)
P(1) C(1) C(6) Cr(1) 123.3(2)
P(1) C(1) C(6) C(5) 175.5(3)
C(2) C(1) C(6) Cr(1) -54.6(3)
C(2) C(1) C(6) C(5) -2.4(5)
C(6) C(1) C(2) Cr(1) 54.6(3)
C(6) C(1) C(2) C(3) 2.3(5)
Cr(1) C(2) C(3) C(4) -52.3(3)
C(1) C(2) C(3) Cr(1) 51.9(3)
C(1) C(2) C(3) C(4) -0.3(5)
Cr(1) C(3) C(4) C(5) -53.3(3)
C(2) C(3) C(4) Cr(1) 51.6(3)
C(2) C(3) C(4) C(5) -1.7(6)
Cr(1) C(4) C(5) C(6) -51.6(3)
C(3) C(4) C(5) Cr(1) 53.3(3)
C(3) C(4) C(5) C(6) 1.7(6)
Cr(1) C(5) C(6) C(1) -51.7(3)
C(4) C(5) C(6) Cr(1) 52.2(3)
C(4) C(5) C(6) C(1) 0.5(6)
Cr(1) C(9) C(10) C(11) -52.1(3)
Cr(1) C(9) C(14) C(13) 51.7(3)
P(2) C(9) C(10) Cr(1) -124.1(3)
P(2) C(9) C(10) C(11) -176.2(3)
P(2) C(9) C(14) Cr(1) 124.3(2)
P(2) C(9) C(14) C(13) 176.0(3)
C(10) C(9) C(14) Cr(1) -56.0(3)
C(10) C(9) C(14) C(13) -4.3(5)
C(14) C(9) C(10) Cr(1) 56.3(3)
C(14) C(9) C(10) C(11) 4.1(5)
Cr(1) C(10) C(11) C(12) -51.4(3)
C(9) C(10) C(11) Cr(1) 51.1(3)
C(9) C(10) C(11) C(12) -0.3(5)
Cr(1) C(11) C(12) C(13) -54.7(3)
C(10) C(11) C(12) Cr(1) 51.3(3)
C(10) C(11) C(12) C(13) -3.4(6)
Cr(1) C(12) C(13) C(14) -51.4(3)
C(11) C(12) C(13) Cr(1) 54.6(3)
C(11) C(12) C(13) C(14) 3.2(6)
Cr(1) C(13) C(14) C(9) -50.8(3)
C(12) C(13) C(14) Cr(1) 51.5(3)
C(12) C(13) C(14) C(9) 0.7(6)
Cr(2) C(17) C(18) C(19) -53.0(4)
Cr(2) C(17) C(22) C(21) 52.0(4)
P(3) C(17) C(18) Cr(2) -122.8(3)
P(3) C(17) C(18) C(19) -175.7(3)
P(3) C(17) C(22) Cr(2) 123.0(3)
P(3) C(17) C(22) C(21) 175.0(3)
C(18) C(17) C(22) Cr(2) -56.0(3)
C(18) C(17) C(22) C(21) -4.0(6)
C(22) C(17) C(18) Cr(2) 56.2(3)
C(22) C(17) C(18) C(19) 3.2(6)
Cr(2) C(18) C(19) C(20) -51.3(4)
C(17) C(18) C(19) Cr(2) 52.2(4)
C(17) C(18) C(19) C(20) 0.9(7)
Cr(2) C(19) C(20) C(21) -55.0(4)
C(18) C(19) C(20) Cr(2) 50.7(4)
C(18) C(19) C(20) C(21) -4.3(7)
Cr(2) C(20) C(21) C(22) -51.3(4)
C(19) C(20) C(21) Cr(2) 54.8(4)
C(19) C(20) C(21) C(22) 3.5(7)
Cr(2) C(21) C(22) C(17) -50.8(4)
C(20) C(21) C(22) Cr(2) 51.5(4)
C(20) C(21) C(22) C(17) 0.8(7)
Cr(2) C(25) C(26) C(27) -51.9(4)
Cr(2) C(25) C(30) C(29) 52.5(4)
P(4) C(25) C(26) Cr(2) -121.7(3)
P(4) C(25) C(26) C(27) -173.6(3)
P(4) C(25) C(30) Cr(2) 121.8(3)
P(4) C(25) C(30) C(29) 174.4(3)
C(26) C(25) C(30) Cr(2) -55.5(3)
C(26) C(25) C(30) C(29) -3.0(7)
C(30) C(25) C(26) Cr(2) 55.5(3)
C(30) C(25) C(26) C(27) 3.6(7)
Cr(2) C(26) C(27) C(28) -52.3(4)
C(25) C(26) C(27) Cr(2) 51.4(4)
C(25) C(26) C(27) C(28) -0.9(7)
Cr(2) C(27) C(28) C(29) -54.6(4)
C(26) C(27) C(28) Cr(2) 52.1(4)
C(26) C(27) C(28) C(29) -2.5(7)
Cr(2) C(28) C(29) C(30) -50.9(4)
C(27) C(28) C(29) Cr(2) 54.0(4)
C(27) C(28) C(29) C(30) 3.2(7)
Cr(2) C(29) C(30) C(25) -51.7(4)
C(28) C(29) C(30) Cr(2) 51.3(4)
C(28) C(29) C(30) C(25) -0.4(7)
